data_7049867
loop_
_publ_author_name
'Fischer, Christian A.'
'R\"osch, Andreas'
'Elsen, Holger'
'Ballmann, Gerd'
'Wiesinger, Michael'
'Langer, Jens'
'F\"arber, Christian'
'Harder, Sjoerd'

_publ_section_title
;
 Lewis acidic alkaline earth metal complexes with a perfluorinated
 diphenylamide ligand.
;
_journal_issue 20
_journal_name_full 'Dalton transactions (Cambridge, England : 2003)'
_journal_page_first 6757
_journal_page_last 6766
_journal_paper_doi 10.1039/c9dt01272a
_journal_volume 48
_journal_year 2019
_chemical_formula_moiety '0.25(C144 H144 F80 N16 Si16 Sr8), 2(C6 H6)'
_chemical_formula_sum 'C48 H48 F20 N4 Si4 Sr2'
_chemical_formula_weight 1348.50
_space_group_crystal_system triclinic
_space_group_IT_number 2
_space_group_name_Hall '-P 1'
_space_group_name_H-M_alt 'P -1'
_symmetry_space_group_name_Hall '-P 1'
_symmetry_space_group_name_H-M 'P -1'
_atom_sites_solution_hydrogens geom
_atom_sites_solution_primary dual
_audit_creation_date 2018-12-12
_audit_creation_method
;
Olex2 1.2
(compiled 2018.05.29 svn.r3508 for OlexSys, GUI svn.r5506)
;
_audit_update_record
;
2019-03-25 deposited with the CCDC.    2019-04-25 downloaded from the CCDC.
;
_cell_angle_alpha 99.6880(10)
_cell_angle_beta 99.7680(10)
_cell_angle_gamma 102.2650(10)
_cell_formula_units_Z 4
_cell_length_a 12.5188(2)
_cell_length_b 20.5028(3)
_cell_length_c 23.2272(2)
_cell_measurement_reflns_used 43497
_cell_measurement_temperature 100
_cell_measurement_theta_max 72.7100
_cell_measurement_theta_min 3.7630
_cell_volume 5610.49(14)
_computing_cell_refinement
;
CrysAlisPro, Agilent Technologies,
Version 1.171.37.35 (release 13-08-2014 CrysAlis171 .NET)
(compiled Aug 13 2014,18:06:01)
;
_computing_data_collection
;
CrysAlisPro, Agilent Technologies,
Version 1.171.37.35 (release 13-08-2014 CrysAlis171 .NET)
(compiled Aug 13 2014,18:06:01)
;
_computing_data_reduction
;
CrysAlisPro, Agilent Technologies,
Version 1.171.37.35 (release 13-08-2014 CrysAlis171 .NET)
(compiled Aug 13 2014,18:06:01)
;
_computing_molecular_graphics 'Olex2 (Dolomanov et al., 2009)'
_computing_publication_material 'Olex2 (Dolomanov et al., 2009)'
_computing_structure_refinement 'ShelXL (Sheldrick, 2015)'
_computing_structure_solution 'ShelXT (Sheldrick, 2015)'
_diffrn_ambient_temperature 100.0
_diffrn_detector_area_resol_mean 5.2903
_diffrn_detector_type AtlasS2
_diffrn_measured_fraction_theta_full 0.997
_diffrn_measured_fraction_theta_max 0.981
_diffrn_measurement_details
;
#__ type_ start__ end____ width___ exp.time_
  1 omega  -69.00   32.00   1.0000    1.0000
omega____ theta____ kappa____ phi______ frames
    -      -41.1471   57.0000  -90.0000 101

#__ type_ start__ end____ width___ exp.time_
  2 omega  -66.00   33.00   1.0000    1.0000
omega____ theta____ kappa____ phi______ frames
    -      -41.1471   38.0000  150.0000 99

#__ type_ start__ end____ width___ exp.time_
  3 omega -115.00  -17.00   1.0000    1.0000
omega____ theta____ kappa____ phi______ frames
    -      -41.1471  -38.0000  -30.0000 98

#__ type_ start__ end____ width___ exp.time_
  4 omega   23.00   97.00   1.0000    1.0000
omega____ theta____ kappa____ phi______ frames
    -       41.1471 -125.0000  -60.0000 74

#__ type_ start__ end____ width___ exp.time_
  5 omega   94.00  178.00   1.0000    4.0000
omega____ theta____ kappa____ phi______ frames
    -      104.9610  125.0000 -180.0000 84

#__ type_ start__ end____ width___ exp.time_
  6 omega   29.00  133.00   1.0000    4.0000
omega____ theta____ kappa____ phi______ frames
    -      104.9610  -30.0000  -30.0000 104

#__ type_ start__ end____ width___ exp.time_
  7 omega   29.00  133.00   1.0000    4.0000
omega____ theta____ kappa____ phi______ frames
    -      104.9610  -30.0000  150.0000 104

#__ type_ start__ end____ width___ exp.time_
  8 omega   77.00  178.00   1.0000    4.0000
omega____ theta____ kappa____ phi______ frames
    -      104.9610   30.0000  -30.0000 101

#__ type_ start__ end____ width___ exp.time_
  9 omega   29.00  138.00   1.0000    4.0000
omega____ theta____ kappa____ phi______ frames
    -      104.9610  -77.0000 -180.0000 109

#__ type_ start__ end____ width___ exp.time_
 10 omega   94.00  178.00   1.0000    4.0000
omega____ theta____ kappa____ phi______ frames
    -      104.9610  125.0000  -90.0000 84

#__ type_ start__ end____ width___ exp.time_
 11 omega   77.00  178.00   1.0000    4.0000
omega____ theta____ kappa____ phi______ frames
    -      104.9610   30.0000  150.0000 101

#__ type_ start__ end____ width___ exp.time_
 12 omega   32.00  121.00   1.0000    4.0000
omega____ theta____ kappa____ phi______ frames
    -      104.9610 -125.0000  -30.0000 89

#__ type_ start__ end____ width___ exp.time_
 13 omega   33.00  134.00   1.0000    4.0000
omega____ theta____ kappa____ phi______ frames
    -      104.9610  -61.0000  -60.0000 101

#__ type_ start__ end____ width___ exp.time_
 14 omega   22.00  109.00   1.0000    4.0000
omega____ theta____ kappa____ phi______ frames
    -      104.9610  -94.0000  120.0000 87

#__ type_ start__ end____ width___ exp.time_
 15 omega -114.00  -13.00   1.0000    1.0000
omega____ theta____ kappa____ phi______ frames
    -      -41.1471  -57.0000   90.0000 101

#__ type_ start__ end____ width___ exp.time_
 16 omega  -96.00   -2.00   1.0000    1.0000
omega____ theta____ kappa____ phi______ frames
    -      -41.1471  125.0000  -60.0000 94

#__ type_ start__ end____ width___ exp.time_
 17 omega -114.00  -13.00   1.0000    1.0000
omega____ theta____ kappa____ phi______ frames
    -      -41.1471  -57.0000 -180.0000 101

#__ type_ start__ end____ width___ exp.time_
 18 omega -117.00   -9.00   1.0000    1.0000
omega____ theta____ kappa____ phi______ frames
    -      -41.1471  -77.0000  -60.0000 108

#__ type_ start__ end____ width___ exp.time_
 19 omega   76.00  177.00   1.0000    4.0000
omega____ theta____ kappa____ phi______ frames
    -      104.9610   61.0000  -30.0000 101

#__ type_ start__ end____ width___ exp.time_
 20 omega   76.00  177.00   1.0000    4.0000
omega____ theta____ kappa____ phi______ frames
    -      104.9610   61.0000   90.0000 101

#__ type_ start__ end____ width___ exp.time_
 21 omega   77.00  178.00   1.0000    4.0000
omega____ theta____ kappa____ phi______ frames
    -      104.9610   30.0000 -120.0000 101

#__ type_ start__ end____ width___ exp.time_
 22 omega   76.00  177.00   1.0000    4.0000
omega____ theta____ kappa____ phi______ frames
    -      104.9610   61.0000    0.0000 101

#__ type_ start__ end____ width___ exp.time_
 23 omega   77.00  178.00   1.0000    4.0000
omega____ theta____ kappa____ phi______ frames
    -      104.9610   30.0000   60.0000 101

#__ type_ start__ end____ width___ exp.time_
 24 omega   76.00  177.00   1.0000    4.0000
omega____ theta____ kappa____ phi______ frames
    -      104.9610   61.0000 -120.0000 101

#__ type_ start__ end____ width___ exp.time_
 25 omega   79.00  178.00   1.0000    4.0000
omega____ theta____ kappa____ phi______ frames
    -      104.9610   45.0000 -180.0000 99

#__ type_ start__ end____ width___ exp.time_
 26 omega   76.00  177.00   1.0000    4.0000
omega____ theta____ kappa____ phi______ frames
    -      104.9610   61.0000  -90.0000 101

#__ type_ start__ end____ width___ exp.time_
 27 omega -117.00   -9.00   1.0000    1.0000
omega____ theta____ kappa____ phi______ frames
    -      -41.1471  -77.0000   30.0000 108

#__ type_ start__ end____ width___ exp.time_
 28 omega    9.00  117.00   1.0000    1.0000
omega____ theta____ kappa____ phi______ frames
    -       41.1471   77.0000  -60.0000 108

#__ type_ start__ end____ width___ exp.time_
 29 omega    9.00  117.00   1.0000    1.0000
omega____ theta____ kappa____ phi______ frames
    -       41.1471   77.0000  120.0000 108

#__ type_ start__ end____ width___ exp.time_
 30 omega    9.00  117.00   1.0000    1.0000
omega____ theta____ kappa____ phi______ frames
    -       41.1471   77.0000 -150.0000 108

#__ type_ start__ end____ width___ exp.time_
 31 omega   76.00  177.00   1.0000    4.0000
omega____ theta____ kappa____ phi______ frames
    -      104.9610   61.0000   60.0000 101
;
_diffrn_measurement_device 'four-circle diffractometer'
_diffrn_measurement_device_type 'SuperNova, Dual, Cu at zero, AtlasS2'
_diffrn_measurement_method '\w scans'
_diffrn_radiation_type CuK\a
_diffrn_radiation_wavelength 1.54184
_diffrn_reflns_av_R_equivalents 0.0422
_diffrn_reflns_av_unetI/netI 0.0252
_diffrn_reflns_Laue_measured_fraction_full 0.997
_diffrn_reflns_Laue_measured_fraction_max 0.981
_diffrn_reflns_limit_h_max 15
_diffrn_reflns_limit_h_min -15
_diffrn_reflns_limit_k_max 24
_diffrn_reflns_limit_k_min -25
_diffrn_reflns_limit_l_max 28
_diffrn_reflns_limit_l_min -28
_diffrn_reflns_number 104506
_diffrn_reflns_point_group_measured_fraction_full 0.997
_diffrn_reflns_point_group_measured_fraction_max 0.981
_diffrn_reflns_theta_full 67.684
_diffrn_reflns_theta_max 72.951
_diffrn_reflns_theta_min 3.300
_exptl_absorpt_coefficient_mu 4.269
_exptl_absorpt_correction_T_max 0.962
_exptl_absorpt_correction_T_min 0.939
_exptl_absorpt_correction_type gaussian
_exptl_absorpt_process_details
;
CrysAlisPro, Agilent Technologies,
Version 1.171.37.35 (release 13-08-2014 CrysAlis171 .NET)
(compiled Aug 13 2014,18:06:01)
Numerical absorption correction based on gaussian integration over
            a multifaceted crystal model
Empirical absorption correction using spherical harmonics,
 implemented in SCALE3 ABSPACK scaling algorithm.
;
_exptl_crystal_colour 'clear colourless'
_exptl_crystal_colour_lustre clear
_exptl_crystal_colour_primary colourless
_exptl_crystal_density_diffrn 1.596
_exptl_crystal_description block
_exptl_crystal_F_000 2704
_exptl_crystal_size_max 0.2785
_exptl_crystal_size_mid 0.2206
_exptl_crystal_size_min 0.1705
_refine_diff_density_max 1.345
_refine_diff_density_min -0.570
_refine_diff_density_rms 0.092
_refine_ls_extinction_method none
_refine_ls_goodness_of_fit_ref 1.067
_refine_ls_hydrogen_treatment constr
_refine_ls_matrix_type full
_refine_ls_number_parameters 1460
_refine_ls_number_reflns 21992
_refine_ls_number_restraints 258
_refine_ls_restrained_S_all 1.061
_refine_ls_R_factor_all 0.0504
_refine_ls_R_factor_gt 0.0439
_refine_ls_shift/su_max 0.003
_refine_ls_shift/su_mean 0.000
_refine_ls_structure_factor_coef Fsqd
_refine_ls_weighting_details 'w=1/[\s^2^(Fo^2^)+(0.0690P)^2^+4.6880P] where P=(Fo^2^+2Fc^2^)/3'
_refine_ls_weighting_scheme calc
_refine_ls_wR_factor_gt 0.1203
_refine_ls_wR_factor_ref 0.1268
_reflns_Friedel_coverage 0.000
_reflns_number_gt 18858
_reflns_number_total 21992
_reflns_threshold_expression 'I > 2\s(I)'
_cod_data_source_file c9dt01272a2.cif
_cod_data_source_block hasj180302a
_cod_depositor_comments 'Adding full bibliography for 7049859--7049867.cif.'
_cod_original_cell_volume 5610.49(13)
_cod_database_code 7049867
_shelx_shelxl_version_number 2016/6
_shelx_space_group_comment
;
The symmetry employed for this shelxl refinement is uniquely defined
by the following loop, which should always be used as a source of
symmetry information in preference to the above space-group names.
They are only intended as comments.
;
_olex2_refinement_description
;
1. Fixed Uiso
 At 1.2 times of:
  All C(H) groups
 At 1.5 times of:
  All C(H,H,H) groups
2. Uiso/Uaniso restraints and constraints
C98 \\sim C99 \\sim C100 \\sim C101 \\sim C102 \\sim C97 \\sim C91 \\sim C92
\\sim C93 \\sim C94 \\sim C96 \\sim C95: within 2A with sigma of 0.04 and sigma
for terminal atoms of 0.08
3. Rigid body (RIGU) restrains
 C92, C93, C94, C95, C96, C91
 with sigma for 1-2 distances of 0.004 and sigma for 1-3 distances of 0.004
 C98, C99, C100, C101, C102, C97
 with sigma for 1-2 distances of 0.004 and sigma for 1-3 distances of 0.004
4. Others
 Sof(C98)=Sof(H98)=Sof(C99)=Sof(H99)=Sof(C100)=Sof(H100)=Sof(C101)=Sof(H101)=
 Sof(C102)=Sof(H102)=Sof(C97)=Sof(H97)=1-FVAR(1)
 Sof(C92)=Sof(H92)=Sof(C93)=Sof(H93)=Sof(C94)=Sof(H94)=Sof(C95)=Sof(H95)=
 Sof(C96)=Sof(H96)=Sof(C91)=Sof(H91)=FVAR(1)
5.a Aromatic/amide H refined with riding coordinates:
 C85(H85), C86(H86), C88(H88), C89(H89), C87(H87), C76(H76), C77(H77),
 C90(H90), C79(H79), C78(H78), C82(H82), C80(H80), C81(H81), C84(H84), C83(H83),
  C73(H73), C75(H75), C74(H74), C92(H92), C93(H93), C94(H94), C95(H95),
 C96(H96), C91(H91), C98(H98), C99(H99), C100(H100), C101(H101), C102(H102),
 C97(H97)
5.b Fitted hexagon refined as free rotating group:
 C92(C93,C94,C95,C96,C91), C98(C99,C100,C101,C102,C97)
5.c Idealised Me refined as rotating group:
 C31(H31A,H31B,H31C), C71(H71A,H71B,H71C), C27(H27A,H27B,H27C), C69(H69A,H69B,
 H69C), C34(H34A,H34B,H34C), C64(H64A,H64B,H64C), C62(H62A,H62B,H62C), C33(H33A,
 H33B,H33C), C66(H66A,H66B,H66C), C29(H29A,H29B,H29C), C70(H70A,H70B,H70C),
 C68(H68A,H68B,H68C), C30(H30A,H30B,H30C), C36(H36A,H36B,H36C), C72(H72A,H72B,
 H72C), C25(H25A,H25B,H25C), C65(H65A,H65B,H65C), C32(H32A,H32B,H32C), C35(H35A,
 H35B,H35C), C28(H28A,H28B,H28C), C63(H63A,H63B,H63C), C67(H67A,H67B,H67C),
 C26(H26A,H26B,H26C), C61(H61A,H61B,H61C)
;
_olex2_submission_special_instructions 'No special instructions were received'
_oxdiff_exptl_absorpt_empirical_details
;
Empirical correction (ABSPACK) includes:
- Absorption correction using spherical harmonics
- Frame scaling
- Detector area scaling
;

loop_
_space_group_symop_operation_xyz
'x, y, z'
'-x, -y, -z'

loop_
_atom_site_label
_atom_site_type_symbol
_atom_site_fract_x
_atom_site_fract_y
_atom_site_fract_z
_atom_site_U_iso_or_equiv
_atom_site_adp_type
_atom_site_occupancy
_atom_site_site_symmetry_order
_atom_site_calc_flag
_atom_site_refinement_flags_posn
_atom_site_refinement_flags_adp
_atom_site_refinement_flags_occupancy
_atom_site_disorder_assembly
_atom_site_disorder_group
Sr3 Sr 0.87445(2) 0.65443(2) 0.33180(2) 0.01728(7) Uani 1 1 d . . . . .
Sr1 Sr 0.62843(2) 0.90396(2) 0.83286(2) 0.01796(7) Uani 1 1 d . . . . .
Sr4 Sr 0.88684(2) 0.59210(2) 0.16509(2) 0.01680(7) Uani 1 1 d . . . . .
Sr2 Sr 0.62825(2) 0.84371(2) 0.66356(2) 0.01759(7) Uani 1 1 d . . . . .
Si6 Si 1.07804(5) 0.74222(3) 0.27265(3) 0.01790(13) Uani 1 1 d . . . . .
Si8 Si 0.65613(5) 0.64040(4) 0.20328(3) 0.02002(14) Uani 1 1 d . . . . .
Si4 Si 0.40158(5) 0.89028(4) 0.71070(3) 0.01935(14) Uani 1 1 d . . . . .
Si5 Si 1.10865(6) 0.60000(4) 0.27546(3) 0.02011(14) Uani 1 1 d . . . . .
Si1 Si 0.85923(6) 0.85328(4) 0.76835(3) 0.02049(14) Uani 1 1 d . . . . .
Si2 Si 0.82283(5) 0.99457(3) 0.77068(3) 0.01801(14) Uani 1 1 d . . . . .
Si7 Si 0.68965(5) 0.50926(3) 0.23926(3) 0.01847(14) Uani 1 1 d . . . . .
Si3 Si 0.44365(5) 0.75807(4) 0.74201(3) 0.01931(14) Uani 1 1 d . . . . .
F25 F 0.83869(12) 0.69227(8) 0.56302(6) 0.0227(3) Uani 1 1 d . . . . .
F5 F 0.63119(12) 0.94889(8) 1.06823(6) 0.0239(3) Uani 1 1 d . . . . .
F21 F 0.66876(12) 0.61889(8) 0.35723(6) 0.0234(3) Uani 1 1 d . . . . .
F10 F 0.82699(11) 0.95392(8) 0.91987(6) 0.0202(3) Uani 1 1 d . . . . .
F1 F 0.43054(12) 0.86508(9) 0.86800(6) 0.0251(3) Uani 1 1 d . . . . .
F9 F 1.02429(11) 0.93797(8) 0.97602(6) 0.0250(3) Uani 1 1 d . . . . .
F11 F 0.42469(11) 0.79733(7) 0.57588(6) 0.0197(3) Uani 1 1 d . . . . .
F35 F 0.91488(12) 0.56003(8) -0.06691(6) 0.0253(3) Uani 1 1 d . . . . .
F16 F 0.61660(12) 0.80467(8) 0.42662(6) 0.0239(3) Uani 1 1 d . . . . .
F20 F 0.82123(12) 0.87782(8) 0.62687(6) 0.0230(3) Uani 1 1 d . . . . .
F6 F 0.63893(13) 0.81475(8) 1.03331(7) 0.0275(3) Uani 1 1 d . . . . .
F40 F 0.69122(12) 0.55295(8) 0.06822(7) 0.0240(3) Uani 1 1 d . . . . .
F36 F 0.91999(13) 0.69550(8) -0.02595(7) 0.0291(3) Uani 1 1 d . . . . .
F30 F 1.06500(11) 0.69850(8) 0.42673(6) 0.0211(3) Uani 1 1 d . . . . .
F19 F 1.00681(12) 0.85846(9) 0.59049(7) 0.0289(3) Uani 1 1 d . . . . .
F31 F 1.08799(12) 0.62685(8) 0.13878(6) 0.0245(3) Uani 1 1 d . . . . .
F26 F 0.84024(13) 0.55839(8) 0.52502(7) 0.0276(3) Uani 1 1 d . . . . .
F12 F 0.22724(12) 0.81422(9) 0.51904(7) 0.0288(3) Uani 1 1 d . . . . .
F24 F 0.64276(13) 0.70731(8) 0.58625(6) 0.0284(3) Uani 1 1 d . . . . .
F23 F 0.45784(13) 0.68015(9) 0.49788(8) 0.0346(4) Uani 1 1 d . . . . .
F15 F 0.61546(13) 0.93853(8) 0.46536(7) 0.0294(3) Uani 1 1 d . . . . .
F8 F 1.03117(13) 0.86185(9) 1.06182(7) 0.0308(4) Uani 1 1 d . . . . .
F3 F 0.24479(13) 0.93018(9) 1.02030(7) 0.0319(4) Uani 1 1 d . . . . .
F2 F 0.24109(12) 0.88093(9) 0.90192(7) 0.0321(4) Uani 1 1 d . . . . .
F29 F 1.25018(12) 0.67856(9) 0.49344(8) 0.0330(4) Uani 1 1 d . . . . .
F34 F 1.10755(14) 0.54187(8) -0.09164(7) 0.0299(3) Uani 1 1 d . . . . .
F33 F 1.29455(13) 0.56750(9) -0.00423(8) 0.0356(4) Uani 1 1 d . . . . .
F18 F 0.99991(12) 0.81390(8) 0.47132(7) 0.0281(3) Uani 1 1 d . . . . .
F22 F 0.47231(12) 0.63476(9) 0.38196(7) 0.0328(4) Uani 1 1 d . . . . .
F17 F 0.80182(13) 0.78509(9) 0.39194(7) 0.0292(3) Uani 1 1 d . . . . .
F7 F 0.83642(14) 0.80177(9) 1.08972(7) 0.0327(4) Uani 1 1 d . . . . .
F32 F 1.28126(13) 0.60933(10) 0.11234(7) 0.0368(4) Uani 1 1 d . . . . .
F4 F 0.44172(13) 0.96447(9) 1.10082(7) 0.0308(4) Uani 1 1 d . . . . .
F13 F 0.22323(14) 0.89084(10) 0.43424(7) 0.0373(4) Uani 1 1 d . . . . .
F39 F 0.50690(13) 0.57168(10) -0.00112(8) 0.0393(4) Uani 1 1 d . . . . .
F14 F 0.41887(15) 0.95258(9) 0.40846(7) 0.0373(4) Uani 1 1 d . . . . .
F27 F 1.02378(16) 0.54039(10) 0.59121(8) 0.0400(4) Uani 1 1 d . . . . .
F28 F 1.23068(14) 0.60004(11) 0.57727(8) 0.0428(4) Uani 1 1 d . . . . .
F37 F 0.73824(15) 0.71406(10) -0.09355(8) 0.0401(4) Uani 1 1 d . . . . .
F38 F 0.52987(15) 0.65154(11) -0.08335(8) 0.0474(5) Uani 1 1 d . . . . .
N5 N 0.85708(16) 0.64504(11) 0.43868(9) 0.0163(4) Uani 1 1 d . . . . .
N6 N 0.89991(16) 0.60676(11) 0.05835(9) 0.0176(4) Uani 1 1 d . . . . .
N1 N 0.62927(16) 0.89615(11) 0.94208(9) 0.0183(4) Uani 1 1 d . . . . .
N7 N 1.02639(16) 0.65657(10) 0.26655(9) 0.0164(4) Uani 1 1 d . . . . .
N2 N 0.62274(16) 0.85447(11) 0.55423(9) 0.0172(4) Uani 1 1 d . . . . .
N4 N 0.48708(16) 0.84014(11) 0.73391(9) 0.0167(4) Uani 1 1 d . . . . .
N8 N 0.73904(16) 0.59120(10) 0.23134(9) 0.0169(4) Uani 1 1 d . . . . .
N3 N 0.77337(16) 0.90846(10) 0.76328(9) 0.0167(4) Uani 1 1 d . . . . .
C20 C 0.8162(2) 0.85723(13) 0.56704(10) 0.0180(5) Uani 1 1 d . . . . .
C37 C 0.76125(19) 0.65098(12) 0.45857(10) 0.0155(4) Uani 1 1 d . . . . .
C21 C 0.9118(2) 0.84692(13) 0.54974(11) 0.0205(5) Uani 1 1 d . . . . .
C1 C 0.53795(19) 0.90191(13) 0.96655(10) 0.0176(5) Uani 1 1 d . . . . .
C55 C 0.99376(19) 0.59925(12) 0.03768(10) 0.0168(5) Uani 1 1 d . . . . .
C2 C 0.4338(2) 0.88785(13) 0.92714(11) 0.0198(5) Uani 1 1 d . . . . .
C19 C 0.71208(19) 0.84693(12) 0.52858(10) 0.0163(5) Uani 1 1 d . . . . .
C38 C 0.6624(2) 0.63905(13) 0.41518(10) 0.0182(5) Uani 1 1 d . . . . .
C56 C 1.0924(2) 0.60804(13) 0.08016(10) 0.0189(5) Uani 1 1 d . . . . .
C6 C 0.5356(2) 0.92778(13) 1.02605(10) 0.0193(5) Uani 1 1 d . . . . .
C24 C 0.7124(2) 0.82269(13) 0.46851(11) 0.0189(5) Uani 1 1 d . . . . .
C42 C 0.74889(19) 0.67417(13) 0.51677(10) 0.0188(5) Uani 1 1 d . . . . .
C22 C 0.9084(2) 0.82438(13) 0.49010(12) 0.0218(5) Uani 1 1 d . . . . .
C41 C 0.6484(2) 0.68328(14) 0.52913(11) 0.0220(5) Uani 1 1 d . . . . .
C4 C 0.3382(2) 0.92090(14) 1.00240(12) 0.0233(5) Uani 1 1 d . . . . .
C59 C 1.1043(2) 0.56589(14) -0.03432(11) 0.0234(5) Uani 1 1 d . . . . .
C5 C 0.4383(2) 0.93692(14) 1.04321(11) 0.0229(5) Uani 1 1 d . . . . .
C40 C 0.5538(2) 0.67040(14) 0.48483(12) 0.0234(5) Uani 1 1 d . . . . .
C7 C 0.72493(19) 0.88853(12) 0.97632(10) 0.0163(5) Uani 1 1 d . . . . .
C43 C 0.94576(19) 0.63368(13) 0.47635(10) 0.0165(5) Uani 1 1 d . . . . .
C60 C 1.0045(2) 0.57605(13) -0.02093(11) 0.0197(5) Uani 1 1 d . . . . .
C15 C 0.3227(2) 0.84311(14) 0.50491(11) 0.0218(5) Uani 1 1 d . . . . .
C39 C 0.5618(2) 0.64806(14) 0.42676(11) 0.0232(5) Uani 1 1 d . . . . .
C13 C 0.5269(2) 0.86338(13) 0.52024(10) 0.0171(5) Uani 1 1 d . . . . .
C23 C 0.8077(2) 0.81154(13) 0.44987(11) 0.0205(5) Uani 1 1 d . . . . .
C10 C 0.9331(2) 0.87029(14) 1.03436(11) 0.0215(5) Uani 1 1 d . . . . .
C9 C 0.9295(2) 0.90904(13) 0.99106(10) 0.0199(5) Uani 1 1 d . . . . .
C49 C 0.8117(2) 0.61871(13) 0.02041(10) 0.0179(5) Uani 1 1 d . . . . .
C57 C 1.1919(2) 0.59816(14) 0.06760(12) 0.0234(5) Uani 1 1 d . . . . .
C14 C 0.4237(2) 0.83446(13) 0.53272(10) 0.0180(5) Uani 1 1 d . . . . .
C31 C 0.7346(2) 1.04132(13) 0.81291(11) 0.0242(5) Uani 1 1 d . . . . .
H31A H 0.655396 1.022941 0.793477 0.036 Uiso 1 1 calc GR . . . .
H31B H 0.756603 1.090113 0.812833 0.036 Uiso 1 1 calc GR . . . .
H31C H 0.746146 1.035040 0.854213 0.036 Uiso 1 1 calc GR . . . .
C44 C 1.0539(2) 0.66134(13) 0.46972(11) 0.0193(5) Uani 1 1 d . . . . .
C58 C 1.1990(2) 0.57725(14) 0.00967(12) 0.0249(5) Uani 1 1 d . . . . .
C8 C 0.8285(2) 0.91726(13) 0.96381(10) 0.0175(5) Uani 1 1 d . . . . .
C3 C 0.3361(2) 0.89643(14) 0.94330(11) 0.0229(5) Uani 1 1 d . . . . .
C45 C 1.1492(2) 0.65067(14) 0.50242(12) 0.0241(5) Uani 1 1 d . . . . .
C16 C 0.3211(2) 0.88260(15) 0.46238(11) 0.0246(5) Uani 1 1 d . . . . .
C71 C 1.0372(2) 0.51559(14) 0.22166(12) 0.0283(6) Uani 1 1 d . . . . .
H71A H 0.958331 0.502650 0.224036 0.042 Uiso 1 1 calc GR . . . .
H71B H 1.073984 0.480273 0.232292 0.042 Uiso 1 1 calc GR . . . .
H71C H 1.042344 0.520184 0.180837 0.042 Uiso 1 1 calc GR . . . .
C18 C 0.5205(2) 0.90424(13) 0.47777(11) 0.0210(5) Uani 1 1 d . . . . .
C53 C 0.6089(2) 0.60090(15) -0.00792(12) 0.0269(6) Uani 1 1 d . . . . .
C48 C 0.9405(2) 0.59198(14) 0.51816(11) 0.0212(5) Uani 1 1 d . . . . .
C50 C 0.8191(2) 0.66181(14) -0.02014(11) 0.0225(5) Uani 1 1 d . . . . .
C12 C 0.7336(2) 0.84862(13) 1.01994(10) 0.0192(5) Uani 1 1 d . . . . .
C27 C 0.4780(2) 0.94882(13) 0.66770(11) 0.0245(5) Uani 1 1 d . . . . .
H27A H 0.550969 0.974486 0.692644 0.037 Uiso 1 1 calc GR . . . .
H27B H 0.433710 0.980744 0.656967 0.037 Uiso 1 1 calc GR . . . .
H27C H 0.488867 0.921494 0.631265 0.037 Uiso 1 1 calc GR . . . .
C69 C 0.9901(2) 0.79073(13) 0.31346(12) 0.0252(5) Uani 1 1 d . . . . .
H69A H 0.910937 0.772313 0.294047 0.038 Uiso 1 1 calc GR . . . .
H69B H 1.012657 0.839198 0.312285 0.038 Uiso 1 1 calc GR . . . .
H69C H 1.001336 0.785738 0.355134 0.038 Uiso 1 1 calc GR . . . .
C54 C 0.7029(2) 0.59054(13) 0.02602(11) 0.0203(5) Uani 1 1 d . . . . .
C34 C 0.7874(2) 0.76909(14) 0.71527(12) 0.0293(6) Uani 1 1 d . . . . .
H34A H 0.710167 0.754741 0.720010 0.044 Uiso 1 1 calc GR . . . .
H34B H 0.827463 0.734538 0.724131 0.044 Uiso 1 1 calc GR . . . .
H34C H 0.787343 0.774245 0.674073 0.044 Uiso 1 1 calc GR . . . .
C17 C 0.4203(2) 0.91298(14) 0.44900(11) 0.0259(6) Uani 1 1 d . . . . .
C64 C 0.6996(2) 0.44448(14) 0.17381(11) 0.0272(5) Uani 1 1 d . . . . .
H64A H 0.664871 0.454981 0.136532 0.041 Uiso 1 1 calc GR . . . .
H64B H 0.660782 0.398751 0.176807 0.041 Uiso 1 1 calc GR . . . .
H64C H 0.778500 0.446012 0.174047 0.041 Uiso 1 1 calc GR . . . .
C62 C 0.7414(2) 0.70011(13) 0.16441(11) 0.0255(5) Uani 1 1 d . . . . .
H62A H 0.810690 0.726609 0.192390 0.038 Uiso 1 1 calc GR . . . .
H62B H 0.697903 0.731237 0.150791 0.038 Uiso 1 1 calc GR . . . .
H62C H 0.759515 0.673330 0.129954 0.038 Uiso 1 1 calc GR . . . .
C11 C 0.8341(2) 0.84048(14) 1.04855(11) 0.0222(5) Uani 1 1 d . . . . .
C47 C 1.0348(2) 0.58121(15) 0.55178(11) 0.0263(6) Uani 1 1 d . . . . .
C46 C 1.1393(2) 0.61083(15) 0.54454(12) 0.0284(6) Uani 1 1 d . . . . .
C51 C 0.7261(2) 0.67260(15) -0.05478(12) 0.0280(6) Uani 1 1 d . . . . .
C33 C 0.9706(2) 1.03267(15) 0.81399(13) 0.0310(6) Uani 1 1 d . . . . .
H33A H 0.980943 1.016711 0.851544 0.046 Uiso 1 1 calc GR . . . .
H33B H 0.985127 1.082598 0.822744 0.046 Uiso 1 1 calc GR . . . .
H33C H 1.022642 1.018579 0.790276 0.046 Uiso 1 1 calc GR . . . .
C66 C 0.7818(2) 0.49425(13) 0.30725(11) 0.0253(5) Uani 1 1 d . . . . .
H66A H 0.860437 0.507651 0.304544 0.038 Uiso 1 1 calc GR . . . .
H66B H 0.761721 0.445753 0.308640 0.038 Uiso 1 1 calc GR . . . .
H66C H 0.770739 0.521621 0.343607 0.038 Uiso 1 1 calc GR . . . .
C29 C 0.4519(2) 0.69428(14) 0.67535(12) 0.0290(6) Uani 1 1 d . . . . .
H29A H 0.411211 0.703315 0.638817 0.044 Uiso 1 1 calc GR . . . .
H29B H 0.418439 0.648003 0.679474 0.044 Uiso 1 1 calc GR . . . .
H29C H 0.530457 0.698334 0.673072 0.044 Uiso 1 1 calc GR . . . .
C70 C 1.2541(2) 0.62289(16) 0.26131(13) 0.0320(6) Uani 1 1 d . . . . .
H70A H 1.252750 0.643383 0.226084 0.048 Uiso 1 1 calc GR . . . .
H70B H 1.281727 0.581589 0.254318 0.048 Uiso 1 1 calc GR . . . .
H70C H 1.303625 0.655639 0.296165 0.048 Uiso 1 1 calc GR . . . .
C68 C 1.2254(2) 0.77964(16) 0.31656(14) 0.0357(7) Uani 1 1 d . . . . .
H68A H 1.234587 0.763918 0.354253 0.054 Uiso 1 1 calc GR . . . .
H68B H 1.240827 0.829599 0.325034 0.054 Uiso 1 1 calc GR . . . .
H68C H 1.277679 0.764927 0.293287 0.054 Uiso 1 1 calc GR . . . .
C30 C 0.5429(2) 0.74429(14) 0.80782(12) 0.0281(6) Uani 1 1 d . . . . .
H30A H 0.620093 0.758514 0.802985 0.042 Uiso 1 1 calc GR . . . .
H30B H 0.525275 0.695811 0.809438 0.042 Uiso 1 1 calc GR . . . .
H30C H 0.534405 0.771446 0.844975 0.042 Uiso 1 1 calc GR . . . .
C36 C 0.8889(3) 0.83217(15) 0.84366(11) 0.0324(6) Uani 1 1 d . . . . .
H36A H 0.936669 0.872602 0.872505 0.049 Uiso 1 1 calc GR . . . .
H36B H 0.927127 0.795082 0.841643 0.049 Uiso 1 1 calc GR . . . .
H36C H 0.818342 0.817762 0.856351 0.049 Uiso 1 1 calc GR . . . .
C52 C 0.6205(2) 0.64176(16) -0.04920(12) 0.0312(6) Uani 1 1 d . . . . .
C72 C 1.1278(3) 0.57942(15) 0.35148(12) 0.0316(6) Uani 1 1 d . . . . .
H72A H 1.175806 0.619346 0.380821 0.047 Uiso 1 1 calc GR . . . .
H72B H 1.162744 0.540939 0.351266 0.047 Uiso 1 1 calc GR . . . .
H72C H 1.054738 0.567187 0.362150 0.047 Uiso 1 1 calc GR . . . .
C25 C 0.3732(3) 0.94992(16) 0.77317(12) 0.0339(6) Uani 1 1 d . . . . .
H25A H 0.328829 0.923569 0.796292 0.051 Uiso 1 1 calc GR . . . .
H25B H 0.331655 0.980480 0.756739 0.051 Uiso 1 1 calc GR . . . .
H25C H 0.444249 0.976999 0.799250 0.051 Uiso 1 1 calc GR . . . .
C65 C 0.5419(2) 0.48512(15) 0.24883(13) 0.0301(6) Uani 1 1 d . . . . .
H65A H 0.528384 0.521612 0.277677 0.045 Uiso 1 1 calc GR . . . .
H65B H 0.529378 0.442633 0.263546 0.045 Uiso 1 1 calc GR . . . .
H65C H 0.490448 0.478472 0.210291 0.045 Uiso 1 1 calc GR . . . .
C32 C 0.8138(3) 1.02185(14) 0.69710(12) 0.0309(6) Uani 1 1 d . . . . .
H32A H 0.868287 1.005764 0.676315 0.046 Uiso 1 1 calc GR . . . .
H32B H 0.830185 1.071788 0.704091 0.046 Uiso 1 1 calc GR . . . .
H32C H 0.738268 1.002217 0.672497 0.046 Uiso 1 1 calc GR . . . .
C85 C 0.9063(3) 0.65051(16) -0.19071(15) 0.0389(7) Uani 1 1 d . . . . .
H85 H 0.926201 0.666735 -0.148589 0.047 Uiso 1 1 calc R . . . .
C35 C 1.0001(2) 0.87841(17) 0.74885(14) 0.0361(7) Uani 1 1 d . . . . .
H35A H 0.993057 0.900102 0.714351 0.054 Uiso 1 1 calc GR . . . .
H35B H 1.028046 0.837627 0.739018 0.054 Uiso 1 1 calc GR . . . .
H35C H 1.052658 0.910594 0.783044 0.054 Uiso 1 1 calc GR . . . .
C28 C 0.2986(2) 0.73186(15) 0.75534(13) 0.0332(6) Uani 1 1 d . . . . .
H28A H 0.285906 0.768017 0.784867 0.050 Uiso 1 1 calc GR . . . .
H28B H 0.289960 0.689570 0.770377 0.050 Uiso 1 1 calc GR . . . .
H28C H 0.243956 0.724303 0.717755 0.050 Uiso 1 1 calc GR . . . .
C86 C 0.9855(3) 0.66337(17) -0.22489(16) 0.0414(7) Uani 1 1 d . . . . .
H86 H 1.060042 0.688107 -0.206391 0.050 Uiso 1 1 calc R . . . .
C63 C 0.6146(3) 0.69890(17) 0.26111(13) 0.0379(7) Uani 1 1 d . . . . .
H63A H 0.563309 0.671999 0.280806 0.057 Uiso 1 1 calc GR . . . .
H63B H 0.577332 0.729672 0.242088 0.057 Uiso 1 1 calc GR . . . .
H63C H 0.681436 0.725791 0.290848 0.057 Uiso 1 1 calc GR . . . .
C67 C 1.0719(3) 0.76909(15) 0.19884(12) 0.0321(6) Uani 1 1 d . . . . .
H67A H 1.128834 0.754084 0.179439 0.048 Uiso 1 1 calc GR . . . .
H67B H 1.086132 0.818939 0.205491 0.048 Uiso 1 1 calc GR . . . .
H67C H 0.997669 0.748243 0.173141 0.048 Uiso 1 1 calc GR . . . .
C26 C 0.2615(2) 0.84359(16) 0.66267(12) 0.0315(6) Uani 1 1 d . . . . .
H26A H 0.269844 0.805359 0.633664 0.047 Uiso 1 1 calc GR . . . .
H26B H 0.229756 0.874831 0.641384 0.047 Uiso 1 1 calc GR . . . .
H26C H 0.211455 0.826131 0.687806 0.047 Uiso 1 1 calc GR . . . .
C88 C 0.8473(3) 0.60352(17) -0.31311(15) 0.0401(7) Uani 1 1 d . . . . .
H88 H 0.827257 0.587339 -0.355239 0.048 Uiso 1 1 calc R . . . .
C61 C 0.5236(2) 0.59143(17) 0.14868(13) 0.0354(7) Uani 1 1 d . . . . .
H61A H 0.536445 0.550323 0.125478 0.053 Uiso 1 1 calc GR . . . .
H61B H 0.500513 0.620114 0.121604 0.053 Uiso 1 1 calc GR . . . .
H61C H 0.464697 0.578257 0.170442 0.053 Uiso 1 1 calc GR . . . .
C89 C 0.7682(3) 0.59050(17) -0.27906(16) 0.0420(8) Uani 1 1 d . . . . .
H89 H 0.693842 0.565515 -0.297625 0.050 Uiso 1 1 calc R . . . .
C87 C 0.9554(3) 0.63997(17) -0.28627(16) 0.0416(8) Uani 1 1 d . . . . .
H87 H 1.009366 0.649010 -0.310016 0.050 Uiso 1 1 calc R . . . .
C76 C 0.1062(3) 0.99205(18) 0.51557(19) 0.0502(9) Uani 1 1 d . . . . .
H76 H 0.179863 0.986390 0.526272 0.060 Uiso 1 1 calc R . . . .
C77 C 0.0562(3) 0.98217(19) 0.45632(18) 0.0510(9) Uani 1 1 d . . . . .
H77 H 0.095621 0.969947 0.426314 0.061 Uiso 1 1 calc R . . . .
C90 C 0.7978(3) 0.61396(17) -0.21783(16) 0.0407(8) Uani 1 1 d . . . . .
H90 H 0.743572 0.605021 -0.194212 0.049 Uiso 1 1 calc R . . . .
C79 C 0.6713(4) 0.8906(2) 0.31003(18) 0.0585(11) Uani 1 1 d . . . . .
H79 H 0.699658 0.900604 0.351990 0.070 Uiso 1 1 calc R . . . .
C78 C -0.0500(3) 0.98980(18) 0.44023(18) 0.0509(9) Uani 1 1 d . . . . .
H78 H -0.084685 0.982740 0.399249 0.061 Uiso 1 1 calc R . . . .
C82 C 0.5912(5) 0.8634(2) 0.18894(18) 0.0602(12) Uani 1 1 d . . . . .
H82 H 0.563066 0.853837 0.146980 0.072 Uiso 1 1 calc R . . . .
C80 C 0.5587(4) 0.8736(2) 0.2880(2) 0.0581(11) Uani 1 1 d . . . . .
H80 H 0.508537 0.870766 0.314434 0.070 Uiso 1 1 calc R . . . .
C81 C 0.5176(4) 0.8604(2) 0.2267(2) 0.0620(11) Uani 1 1 d . . . . .
H81 H 0.439312 0.849342 0.210982 0.074 Uiso 1 1 calc R . . . .
C84 C 0.7439(4) 0.8934(2) 0.2717(2) 0.0598(11) Uani 1 1 d . . . . .
H84 H 0.822350 0.904863 0.287308 0.072 Uiso 1 1 calc R . . . .
C83 C 0.7032(4) 0.8797(2) 0.2106(2) 0.0592(11) Uani 1 1 d . . . . .
H83 H 0.753292 0.881676 0.184093 0.071 Uiso 1 1 calc R . . . .
C73 C 0.5946(4) 0.4952(3) 0.5359(3) 0.0851(18) Uani 1 1 d . . . . .
H73 H 0.660780 0.491604 0.560730 0.102 Uiso 1 1 calc R . . . .
C75 C 0.4846(5) 0.4810(2) 0.4394(2) 0.0792(16) Uani 1 1 d . . . . .
H75 H 0.474064 0.467546 0.397238 0.095 Uiso 1 1 calc R . . . .
C74 C 0.5784(4) 0.4767(2) 0.4757(3) 0.0748(16) Uani 1 1 d . . . . .
H74 H 0.634029 0.460427 0.458624 0.090 Uiso 1 1 calc R . . . .
C92 C 1.1708(5) 0.7600(5) -0.0150(6) 0.055(3) Uani 0.498(16) 1 d . U P A 1
H92 H 1.099692 0.769302 -0.025406 0.066 Uiso 0.498(16) 1 calc R . P A 1
C93 C 1.2236(10) 0.7714(5) 0.0448(5) 0.057(3) Uani 0.498(16) 1 d G U P A 1
H93 H 1.188510 0.788582 0.075217 0.068 Uiso 0.498(16) 1 calc R . P A 1
C94 C 1.3276(10) 0.7578(5) 0.0601(3) 0.057(3) Uani 0.498(16) 1 d G U P A 1
H94 H 1.363690 0.765640 0.100919 0.069 Uiso 0.498(16) 1 calc R . P A 1
C95 C 1.3789(5) 0.7327(5) 0.0156(6) 0.055(3) Uani 0.498(16) 1 d G U P A 1
H95 H 1.450052 0.723420 0.025998 0.066 Uiso 0.498(16) 1 calc R . P A 1
C96 C 1.3262(10) 0.7213(4) -0.0442(5) 0.052(3) Uani 0.498(16) 1 d G U P A 1
H96 H 1.361236 0.704140 -0.074625 0.062 Uiso 0.498(16) 1 calc R . P A 1
C91 C 1.2221(9) 0.7349(4) -0.0595(3) 0.056(3) Uani 0.498(16) 1 d G U P A 1
H91 H 1.186056 0.727081 -0.100328 0.068 Uiso 0.498(16) 1 calc R . P A 1
C98 C 1.1810(6) 0.7425(6) -0.0318(5) 0.065(3) Uani 0.502(16) 1 d . U P A 2
H98 H 1.113007 0.740757 -0.058133 0.078 Uiso 0.502(16) 1 calc R . P A 2
C99 C 1.1909(7) 0.7604(6) 0.0297(5) 0.053(3) Uani 0.502(16) 1 d G U P A 2
H99 H 1.129667 0.770753 0.045337 0.063 Uiso 0.502(16) 1 calc R . P A 2
C100 C 1.2903(10) 0.7630(5) 0.0682(3) 0.062(3) Uani 0.502(16) 1 d G U P A 2
H100 H 1.297078 0.775143 0.110247 0.074 Uiso 0.502(16) 1 calc R . P A 2
C101 C 1.3799(5) 0.7478(5) 0.0453(6) 0.064(3) Uani 0.502(16) 1 d G U P A 2
H101 H 1.447829 0.749537 0.071689 0.077 Uiso 0.502(16) 1 calc R . P A 2
C102 C 1.3700(9) 0.7299(4) -0.0161(7) 0.062(3) Uani 0.502(16) 1 d G U P A 2
H102 H 1.431171 0.719541 -0.031780 0.075 Uiso 0.502(16) 1 calc R . P A 2
C97 C 1.2705(12) 0.7273(4) -0.0547(3) 0.061(3) Uani 0.502(16) 1 d G U P A 2
H97 H 1.263761 0.715151 -0.096692 0.073 Uiso 0.502(16) 1 calc R . P A 2

loop_
_atom_site_aniso_label
_atom_site_aniso_U_11
_atom_site_aniso_U_22
_atom_site_aniso_U_33
_atom_site_aniso_U_23
_atom_site_aniso_U_13
_atom_site_aniso_U_12
Sr3 0.01605(11) 0.02284(13) 0.01292(11) 0.00613(9) 0.00289(8) 0.00310(9)
Sr1 0.01585(11) 0.02492(13) 0.01206(11) 0.00610(9) 0.00216(8) 0.00172(9)
Sr4 0.01538(11) 0.02246(13) 0.01329(11) 0.00488(9) 0.00182(8) 0.00642(9)
Sr2 0.01530(11) 0.02523(13) 0.01236(11) 0.00592(9) 0.00136(8) 0.00501(9)
Si6 0.0181(3) 0.0171(3) 0.0189(3) 0.0036(2) 0.0062(2) 0.0036(2)
Si8 0.0184(3) 0.0260(4) 0.0195(3) 0.0105(3) 0.0030(2) 0.0099(3)
Si4 0.0190(3) 0.0234(4) 0.0171(3) 0.0063(3) 0.0019(2) 0.0084(3)
Si5 0.0209(3) 0.0212(3) 0.0178(3) 0.0022(3) -0.0011(2) 0.0101(3)
Si1 0.0209(3) 0.0218(3) 0.0178(3) 0.0021(3) -0.0011(2) 0.0088(3)
Si2 0.0193(3) 0.0173(3) 0.0178(3) 0.0039(2) 0.0067(2) 0.0032(2)
Si7 0.0186(3) 0.0190(3) 0.0182(3) 0.0074(2) 0.0031(2) 0.0033(2)
Si3 0.0192(3) 0.0202(3) 0.0183(3) 0.0080(3) 0.0025(2) 0.0025(3)
F25 0.0211(7) 0.0318(8) 0.0128(6) 0.0036(6) -0.0007(5) 0.0053(6)
F5 0.0209(7) 0.0348(9) 0.0141(6) 0.0038(6) 0.0002(5) 0.0066(6)
F21 0.0192(7) 0.0349(9) 0.0142(7) 0.0016(6) 0.0010(5) 0.0079(6)
F10 0.0186(7) 0.0265(8) 0.0183(7) 0.0110(6) 0.0054(5) 0.0054(6)
F1 0.0191(7) 0.0389(9) 0.0142(7) 0.0012(6) 0.0007(5) 0.0061(6)
F9 0.0138(6) 0.0330(8) 0.0255(7) 0.0056(6) 0.0024(5) 0.0020(6)
F11 0.0177(6) 0.0250(8) 0.0189(7) 0.0090(6) 0.0041(5) 0.0067(6)
F35 0.0232(7) 0.0338(9) 0.0138(7) 0.0008(6) -0.0006(5) 0.0030(6)
F16 0.0214(7) 0.0345(9) 0.0151(6) 0.0044(6) 0.0001(5) 0.0091(6)
F20 0.0176(7) 0.0337(9) 0.0148(7) -0.0001(6) 0.0002(5) 0.0070(6)
F6 0.0245(8) 0.0319(9) 0.0310(8) 0.0182(7) 0.0110(6) 0.0048(6)
F40 0.0206(7) 0.0278(8) 0.0257(7) 0.0104(6) 0.0060(6) 0.0063(6)
F36 0.0267(8) 0.0316(9) 0.0325(8) 0.0162(7) 0.0088(6) 0.0055(7)
F30 0.0182(7) 0.0240(8) 0.0239(7) 0.0089(6) 0.0074(5) 0.0058(6)
F19 0.0144(7) 0.0416(10) 0.0284(8) 0.0044(7) 0.0010(6) 0.0073(6)
F31 0.0204(7) 0.0374(9) 0.0143(7) 0.0006(6) -0.0006(5) 0.0113(6)
F26 0.0263(8) 0.0296(8) 0.0310(8) 0.0162(7) 0.0100(6) 0.0051(6)
F12 0.0156(7) 0.0414(10) 0.0284(8) 0.0073(7) 0.0011(6) 0.0078(6)
F24 0.0305(8) 0.0373(9) 0.0184(7) 0.0018(6) 0.0112(6) 0.0092(7)
F23 0.0190(7) 0.0456(10) 0.0394(9) 0.0007(8) 0.0127(7) 0.0099(7)
F15 0.0311(8) 0.0319(9) 0.0312(8) 0.0171(7) 0.0115(7) 0.0091(7)
F8 0.0239(8) 0.0452(10) 0.0263(8) 0.0103(7) -0.0020(6) 0.0183(7)
F3 0.0202(7) 0.0445(10) 0.0348(9) 0.0074(7) 0.0132(6) 0.0115(7)
F2 0.0148(7) 0.0476(10) 0.0284(8) 0.0035(7) -0.0019(6) 0.0050(7)
F29 0.0123(7) 0.0432(10) 0.0386(9) 0.0021(7) 0.0002(6) 0.0059(7)
F34 0.0346(8) 0.0334(9) 0.0209(7) -0.0009(6) 0.0118(6) 0.0075(7)
F33 0.0240(8) 0.0439(10) 0.0423(9) 0.0023(8) 0.0161(7) 0.0140(7)
F18 0.0207(7) 0.0357(9) 0.0329(8) 0.0070(7) 0.0143(6) 0.0113(6)
F22 0.0142(7) 0.0512(11) 0.0275(8) 0.0012(7) -0.0041(6) 0.0086(7)
F17 0.0317(8) 0.0390(9) 0.0190(7) 0.0027(6) 0.0102(6) 0.0125(7)
F7 0.0404(9) 0.0397(10) 0.0275(8) 0.0222(7) 0.0086(7) 0.0173(8)
F32 0.0197(8) 0.0594(12) 0.0301(8) 0.0031(8) -0.0019(6) 0.0177(8)
F4 0.0305(8) 0.0466(10) 0.0174(7) 0.0046(7) 0.0097(6) 0.0121(7)
F13 0.0305(9) 0.0591(12) 0.0278(8) 0.0123(8) -0.0026(7) 0.0279(8)
F39 0.0142(7) 0.0549(11) 0.0467(10) 0.0164(9) -0.0003(7) 0.0055(7)
F14 0.0485(10) 0.0468(11) 0.0305(8) 0.0255(8) 0.0100(7) 0.0267(9)
F27 0.0513(10) 0.0493(11) 0.0305(9) 0.0254(8) 0.0075(8) 0.0238(9)
F28 0.0310(9) 0.0624(13) 0.0371(9) 0.0134(9) -0.0079(7) 0.0255(9)
F37 0.0481(10) 0.0498(11) 0.0336(9) 0.0279(8) 0.0085(8) 0.0216(9)
F38 0.0311(9) 0.0749(14) 0.0417(10) 0.0266(10) -0.0056(8) 0.0243(9)
N5 0.0134(9) 0.0209(11) 0.0155(9) 0.0055(8) 0.0032(7) 0.0049(8)
N6 0.0150(9) 0.0244(11) 0.0149(9) 0.0050(8) 0.0022(7) 0.0079(8)
N1 0.0154(9) 0.0256(11) 0.0146(9) 0.0060(8) 0.0037(7) 0.0049(8)
N7 0.0149(9) 0.0178(10) 0.0171(9) 0.0052(8) 0.0020(7) 0.0048(8)
N2 0.0148(9) 0.0231(11) 0.0153(9) 0.0062(8) 0.0029(7) 0.0068(8)
N4 0.0141(9) 0.0190(10) 0.0162(9) 0.0066(8) 0.0003(7) 0.0022(8)
N8 0.0158(9) 0.0175(10) 0.0165(9) 0.0057(8) 0.0011(7) 0.0028(8)
N3 0.0155(9) 0.0174(10) 0.0167(9) 0.0053(8) 0.0018(7) 0.0032(8)
C20 0.0170(11) 0.0220(12) 0.0142(11) 0.0035(9) 0.0014(9) 0.0047(9)
C37 0.0133(10) 0.0152(11) 0.0171(11) 0.0056(9) 0.0008(8) 0.0015(8)
C21 0.0150(11) 0.0225(13) 0.0232(12) 0.0053(10) 0.0029(9) 0.0037(9)
C1 0.0154(11) 0.0202(12) 0.0170(11) 0.0061(9) 0.0040(9) 0.0020(9)
C55 0.0160(11) 0.0163(12) 0.0165(11) 0.0037(9) 0.0009(9) 0.0026(9)
C2 0.0179(11) 0.0249(13) 0.0146(11) 0.0039(9) 0.0015(9) 0.0026(10)
C19 0.0175(11) 0.0162(12) 0.0170(11) 0.0061(9) 0.0043(9) 0.0055(9)
C38 0.0176(11) 0.0217(12) 0.0145(11) 0.0020(9) 0.0030(9) 0.0047(9)
C56 0.0194(12) 0.0199(12) 0.0155(11) -0.0004(9) 0.0009(9) 0.0066(9)
C6 0.0168(11) 0.0242(13) 0.0154(11) 0.0058(9) 0.0019(9) 0.0021(9)
C24 0.0172(11) 0.0220(13) 0.0171(11) 0.0054(9) 0.0015(9) 0.0045(9)
C42 0.0157(11) 0.0233(13) 0.0156(11) 0.0057(9) 0.0004(9) 0.0020(9)
C22 0.0182(11) 0.0250(13) 0.0274(13) 0.0084(10) 0.0108(10) 0.0094(10)
C41 0.0227(12) 0.0244(13) 0.0185(12) 0.0033(10) 0.0078(10) 0.0029(10)
C4 0.0174(11) 0.0296(14) 0.0255(13) 0.0069(11) 0.0090(10) 0.0073(10)
C59 0.0268(13) 0.0214(13) 0.0201(12) -0.0004(10) 0.0077(10) 0.0036(10)
C5 0.0247(13) 0.0293(14) 0.0165(11) 0.0053(10) 0.0078(10) 0.0075(11)
C40 0.0145(11) 0.0291(14) 0.0271(13) 0.0020(11) 0.0076(10) 0.0067(10)
C7 0.0177(11) 0.0172(12) 0.0128(10) 0.0017(9) 0.0031(8) 0.0034(9)
C43 0.0158(11) 0.0191(12) 0.0138(10) 0.0022(9) 0.0009(8) 0.0058(9)
C60 0.0185(11) 0.0202(12) 0.0178(11) 0.0026(9) 0.0016(9) 0.0020(9)
C15 0.0174(11) 0.0300(14) 0.0172(11) 0.0022(10) 0.0004(9) 0.0091(10)
C39 0.0134(11) 0.0286(14) 0.0245(13) 0.0030(10) 0.0001(9) 0.0035(10)
C13 0.0192(11) 0.0196(12) 0.0133(10) 0.0018(9) 0.0026(9) 0.0089(9)
C23 0.0241(12) 0.0223(13) 0.0166(11) 0.0045(9) 0.0075(9) 0.0059(10)
C10 0.0187(11) 0.0288(14) 0.0166(11) 0.0034(10) -0.0012(9) 0.0100(10)
C9 0.0163(11) 0.0246(13) 0.0168(11) 0.0024(9) 0.0024(9) 0.0034(10)
C49 0.0188(11) 0.0208(12) 0.0136(10) 0.0013(9) 0.0007(9) 0.0078(9)
C57 0.0146(11) 0.0284(14) 0.0252(13) 0.0027(10) -0.0005(9) 0.0072(10)
C14 0.0207(12) 0.0207(12) 0.0132(10) 0.0046(9) 0.0006(9) 0.0079(10)
C31 0.0290(13) 0.0215(13) 0.0243(12) 0.0054(10) 0.0094(10) 0.0076(10)
C44 0.0180(11) 0.0209(13) 0.0195(11) 0.0039(9) 0.0043(9) 0.0059(9)
C58 0.0197(12) 0.0271(14) 0.0290(13) 0.0005(11) 0.0095(10) 0.0094(10)
C8 0.0193(11) 0.0196(12) 0.0136(10) 0.0067(9) 0.0023(9) 0.0032(9)
C3 0.0166(11) 0.0268(14) 0.0236(12) 0.0060(10) 0.0024(9) 0.0030(10)
C45 0.0141(11) 0.0308(15) 0.0248(12) -0.0006(10) 0.0006(9) 0.0077(10)
C16 0.0246(12) 0.0339(15) 0.0175(11) 0.0046(10) -0.0013(9) 0.0177(11)
C71 0.0345(14) 0.0254(14) 0.0244(13) 0.0022(10) -0.0021(11) 0.0151(11)
C18 0.0248(12) 0.0231(13) 0.0187(11) 0.0078(10) 0.0061(9) 0.0097(10)
C53 0.0167(12) 0.0359(15) 0.0267(13) 0.0065(11) 0.0004(10) 0.0071(11)
C48 0.0211(12) 0.0251(13) 0.0190(11) 0.0078(10) 0.0034(9) 0.0074(10)
C50 0.0223(12) 0.0269(14) 0.0200(12) 0.0077(10) 0.0045(10) 0.0075(10)
C12 0.0199(11) 0.0224(13) 0.0175(11) 0.0091(9) 0.0059(9) 0.0046(10)
C27 0.0316(13) 0.0211(13) 0.0222(12) 0.0071(10) 0.0032(10) 0.0096(10)
C69 0.0330(14) 0.0172(13) 0.0270(13) 0.0053(10) 0.0109(11) 0.0058(11)
C54 0.0184(11) 0.0237(13) 0.0186(11) 0.0047(10) 0.0009(9) 0.0066(10)
C34 0.0364(15) 0.0256(14) 0.0256(13) 0.0042(11) -0.0022(11) 0.0147(12)
C17 0.0373(15) 0.0287(14) 0.0176(12) 0.0113(10) 0.0039(10) 0.0174(12)
C64 0.0344(14) 0.0226(13) 0.0219(12) 0.0030(10) 0.0043(10) 0.0041(11)
C62 0.0323(13) 0.0226(13) 0.0251(12) 0.0104(10) 0.0048(10) 0.0108(11)
C11 0.0278(13) 0.0249(13) 0.0171(11) 0.0089(10) 0.0038(10) 0.0103(11)
C47 0.0330(14) 0.0317(15) 0.0187(12) 0.0109(11) 0.0021(10) 0.0160(12)
C46 0.0255(13) 0.0363(16) 0.0206(12) 0.0012(11) -0.0077(10) 0.0154(12)
C51 0.0342(14) 0.0335(15) 0.0209(12) 0.0127(11) 0.0032(11) 0.0150(12)
C33 0.0234(13) 0.0263(14) 0.0356(15) -0.0020(11) 0.0048(11) -0.0021(11)
C66 0.0327(14) 0.0222(13) 0.0229(12) 0.0085(10) 0.0039(10) 0.0093(11)
C29 0.0379(15) 0.0219(14) 0.0242(13) 0.0056(10) 0.0028(11) 0.0033(11)
C70 0.0196(12) 0.0426(17) 0.0319(14) 0.0001(12) 0.0003(10) 0.0139(12)
C68 0.0241(13) 0.0299(16) 0.0452(17) -0.0022(13) 0.0028(12) 0.0016(12)
C30 0.0344(14) 0.0273(14) 0.0243(13) 0.0109(11) 0.0047(11) 0.0082(11)
C36 0.0494(17) 0.0277(15) 0.0194(12) 0.0027(11) -0.0039(11) 0.0187(13)
C52 0.0268(14) 0.0427(17) 0.0243(13) 0.0082(12) -0.0052(11) 0.0162(13)
C72 0.0453(16) 0.0304(15) 0.0228(13) 0.0068(11) -0.0008(11) 0.0228(13)
C25 0.0441(16) 0.0412(17) 0.0246(13) 0.0088(12) 0.0091(12) 0.0251(14)
C65 0.0249(13) 0.0292(15) 0.0340(14) 0.0097(12) 0.0071(11) -0.0010(11)
C32 0.0482(17) 0.0255(14) 0.0236(13) 0.0119(11) 0.0149(12) 0.0079(12)
C85 0.059(2) 0.0282(16) 0.0337(16) 0.0064(13) 0.0101(14) 0.0189(15)
C35 0.0250(13) 0.0459(18) 0.0360(15) -0.0011(13) 0.0039(11) 0.0153(13)
C28 0.0252(13) 0.0333(16) 0.0374(15) 0.0121(12) 0.0053(11) -0.0034(11)
C86 0.0400(17) 0.0306(17) 0.053(2) 0.0066(14) 0.0078(15) 0.0121(14)
C63 0.0543(19) 0.0440(18) 0.0314(15) 0.0159(13) 0.0173(13) 0.0336(16)
C67 0.0477(17) 0.0257(14) 0.0277(14) 0.0113(11) 0.0170(12) 0.0079(12)
C26 0.0183(12) 0.0473(18) 0.0290(14) 0.0114(12) 0.0012(10) 0.0085(12)
C88 0.060(2) 0.0312(17) 0.0330(16) 0.0071(13) 0.0090(15) 0.0208(15)
C61 0.0196(12) 0.056(2) 0.0334(15) 0.0226(14) 0.0010(11) 0.0093(13)
C89 0.0402(17) 0.0315(17) 0.053(2) 0.0087(15) 0.0036(15) 0.0114(14)
C87 0.051(2) 0.0345(18) 0.050(2) 0.0151(15) 0.0261(16) 0.0169(15)
C76 0.0372(17) 0.0345(19) 0.082(3) 0.0198(18) 0.0196(18) 0.0051(14)
C77 0.064(2) 0.038(2) 0.068(2) 0.0220(18) 0.038(2) 0.0212(17)
C90 0.0468(19) 0.0344(18) 0.052(2) 0.0154(15) 0.0253(16) 0.0182(15)
C79 0.101(4) 0.041(2) 0.0379(19) 0.0123(16) 0.012(2) 0.027(2)
C78 0.064(2) 0.0281(18) 0.057(2) 0.0077(15) 0.0076(18) 0.0095(16)
C82 0.106(4) 0.038(2) 0.040(2) 0.0116(16) 0.010(2) 0.027(2)
C80 0.084(3) 0.034(2) 0.069(3) 0.0118(18) 0.038(2) 0.026(2)
C81 0.066(3) 0.036(2) 0.086(3) 0.013(2) 0.005(2) 0.0252(19)
C84 0.064(3) 0.043(2) 0.076(3) 0.013(2) 0.010(2) 0.0238(19)
C83 0.093(3) 0.040(2) 0.060(2) 0.0132(18) 0.040(2) 0.030(2)
C73 0.038(2) 0.074(3) 0.138(5) 0.052(4) 0.006(3) -0.012(2)
C75 0.088(4) 0.048(3) 0.078(3) 0.002(2) 0.025(3) -0.031(3)
C74 0.058(3) 0.037(2) 0.137(5) 0.011(3) 0.057(3) 0.0051(19)
C92 0.039(4) 0.030(5) 0.108(7) 0.019(5) 0.033(4) 0.013(3)
C93 0.038(6) 0.025(5) 0.106(6) 0.008(5) 0.029(5) -0.001(5)
C94 0.036(6) 0.034(4) 0.097(6) 0.009(4) 0.020(4) -0.005(5)
C95 0.035(4) 0.031(5) 0.099(8) 0.014(6) 0.026(4) -0.001(3)
C96 0.025(6) 0.034(4) 0.096(6) 0.004(5) 0.024(5) 0.006(5)
C91 0.031(5) 0.037(4) 0.098(6) 0.008(4) 0.018(4) 0.003(4)
C98 0.039(5) 0.040(7) 0.120(7) 0.021(6) 0.036(5) -0.002(4)
C99 0.023(4) 0.022(5) 0.115(7) 0.015(5) 0.026(5) 0.000(4)
C100 0.026(5) 0.039(5) 0.119(6) 0.009(5) 0.030(4) 0.003(4)
C101 0.024(4) 0.041(6) 0.123(8) 0.003(6) 0.028(5) -0.001(3)
C102 0.031(5) 0.033(5) 0.120(9) 0.006(6) 0.032(6) 0.000(4)
C97 0.040(7) 0.037(5) 0.105(6) 0.013(4) 0.035(5) -0.004(5)

loop_
_atom_type_symbol
_atom_type_description
_atom_type_scat_dispersion_real
_atom_type_scat_dispersion_imag
_atom_type_scat_source
C C 0.0181 0.0091 'International Tables Vol C Tables 4.2.6.8 and 6.1.1.4'
H H 0.0000 0.0000 'International Tables Vol C Tables 4.2.6.8 and 6.1.1.4'
F F 0.0727 0.0534 'International Tables Vol C Tables 4.2.6.8 and 6.1.1.4'
N N 0.0311 0.0180 'International Tables Vol C Tables 4.2.6.8 and 6.1.1.4'
Si Si 0.2541 0.3302 'International Tables Vol C Tables 4.2.6.8 and 6.1.1.4'
Sr Sr -0.3528 1.8200 'International Tables Vol C Tables 4.2.6.8 and 6.1.1.4'

loop_
_geom_angle_atom_site_label_1
_geom_angle_atom_site_label_2
_geom_angle_atom_site_label_3
_geom_angle
_geom_angle_site_symmetry_1
_geom_angle_site_symmetry_3
F21 Sr3 F30 119.06(4) . .
F21 Sr3 F17 68.69(4) . .
F30 Sr3 F17 85.44(4) . .
N5 Sr3 F21 60.23(5) . .
N5 Sr3 F30 59.40(5) . .
N5 Sr3 F17 71.48(5) . .
N5 Sr3 N7 138.39(6) . .
N5 Sr3 N8 129.35(6) . .
N7 Sr3 F21 156.83(5) . .
N7 Sr3 F30 82.53(5) . .
N7 Sr3 F17 125.15(5) . .
N8 Sr3 F21 73.87(5) . .
N8 Sr3 F30 161.97(5) . .
N8 Sr3 F17 111.90(5) . .
N8 Sr3 N7 83.25(6) . .
F10 Sr1 F4 84.12(4) . 2_677
F1 Sr1 F10 119.11(4) . .
F1 Sr1 F4 69.15(5) . 2_677
N1 Sr1 F10 59.78(5) . .
N1 Sr1 F1 59.99(5) . .
N1 Sr1 F4 71.08(6) . 2_677
N1 Sr1 N4 131.67(6) . .
N1 Sr1 N3 136.60(6) . .
N4 Sr1 F10 161.42(5) . .
N4 Sr1 F1 76.07(5) . .
N4 Sr1 F4 112.68(5) . 2_677
N4 Sr1 N3 83.06(6) . .
N3 Sr1 F10 80.58(5) . .
N3 Sr1 F1 158.57(6) . .
N3 Sr1 F4 124.90(5) . 2_677
F40 Sr4 F34 73.27(4) . 2_765
F31 Sr4 F40 118.32(4) . .
F31 Sr4 F34 80.09(5) . 2_765
N6 Sr4 F40 58.19(5) . .
N6 Sr4 F31 60.75(5) . .
N6 Sr4 F34 70.94(6) . 2_765
N6 Sr4 N7 128.46(6) . .
N6 Sr4 N8 137.21(6) . .
N7 Sr4 F40 160.61(5) . .
N7 Sr4 F31 73.83(5) . .
N7 Sr4 F34 125.47(5) . 2_765
N8 Sr4 F40 83.19(5) . .
N8 Sr4 F31 156.41(5) . .
N8 Sr4 F34 117.76(5) . 2_765
N8 Sr4 N7 82.90(6) . .
F11 Sr2 F24 74.19(4) . .
F20 Sr2 F11 118.46(4) . .
F20 Sr2 F24 76.24(4) . .
N2 Sr2 F11 58.88(5) . .
N2 Sr2 F20 60.51(5) . .
N2 Sr2 F24 69.52(5) . .
N2 Sr2 N4 135.71(6) . .
N2 Sr2 N3 131.40(6) . .
N4 Sr2 F11 80.82(5) . .
N4 Sr2 F20 159.26(6) . .
N4 Sr2 F24 119.08(5) . .
N4 Sr2 N3 82.81(6) . .
N3 Sr2 F11 160.49(5) . .
N3 Sr2 F20 76.76(5) . .
N3 Sr2 F24 123.57(5) . .
N7 Si6 C69 109.09(11) . .
N7 Si6 C68 116.13(12) . .
N7 Si6 C67 114.06(12) . .
C68 Si6 C69 104.80(13) . .
C68 Si6 C67 106.33(14) . .
C67 Si6 C69 105.55(12) . .
N8 Si8 C62 107.93(11) . .
N8 Si8 C63 114.57(11) . .
N8 Si8 C61 115.10(13) . .
C63 Si8 C62 103.96(13) . .
C63 Si8 C61 106.37(15) . .
C61 Si8 C62 108.19(12) . .
N4 Si4 C27 107.89(11) . .
N4 Si4 C25 113.92(11) . .
N4 Si4 C26 115.88(12) . .
C25 Si4 C27 104.10(13) . .
C25 Si4 C26 105.86(14) . .
C26 Si4 C27 108.46(12) . .
N7 Si5 C71 108.81(11) . .
N7 Si5 C70 118.04(12) . .
N7 Si5 C72 113.69(11) . .
C70 Si5 C71 105.17(13) . .
C72 Si5 C71 105.33(13) . .
C72 Si5 C70 104.79(13) . .
N3 Si1 C34 109.08(11) . .
N3 Si1 C36 113.78(12) . .
N3 Si1 C35 117.88(13) . .
C36 Si1 C34 105.27(13) . .
C36 Si1 C35 105.15(14) . .
C35 Si1 C34 104.62(14) . .
N3 Si2 C31 109.33(11) . .
N3 Si2 C33 116.20(12) . .
N3 Si2 C32 113.21(12) . .
C33 Si2 C31 104.80(13) . .
C32 Si2 C31 105.94(12) . .
C32 Si2 C33 106.56(14) . .
N8 Si7 C64 111.68(11) . .
N8 Si7 C66 108.80(11) . .
N8 Si7 C65 116.86(12) . .
C64 Si7 C66 105.82(12) . .
C65 Si7 C64 106.14(13) . .
C65 Si7 C66 106.90(12) . .
N4 Si3 C29 111.83(11) . .
N4 Si3 C30 108.74(11) . .
N4 Si3 C28 116.53(12) . .
C29 Si3 C30 105.48(13) . .
C28 Si3 C29 106.65(14) . .
C28 Si3 C30 106.97(12) . .
C38 F21 Sr3 116.21(13) . .
C8 F10 Sr1 111.11(13) . .
C2 F1 Sr1 115.22(13) . .
C14 F11 Sr2 111.58(13) . .
C20 F20 Sr2 116.21(13) . .
C54 F40 Sr4 111.91(13) . .
C44 F30 Sr3 110.87(13) . .
C56 F31 Sr4 116.15(13) . .
C41 F24 Sr2 137.72(15) . .
C59 F34 Sr4 136.29(15) . 2_765
C23 F17 Sr3 130.43(14) . .
C5 F4 Sr1 134.40(15) . 2_677
C37 N5 Sr3 121.15(14) . .
C37 N5 C43 120.10(19) . .
C43 N5 Sr3 118.75(14) . .
C55 N6 Sr4 119.42(14) . .
C55 N6 C49 119.25(19) . .
C49 N6 Sr4 121.24(15) . .
C1 N1 Sr1 121.10(15) . .
C7 N1 Sr1 118.20(14) . .
C7 N1 C1 120.65(19) . .
Sr3 N7 Sr4 96.09(6) . .
Si6 N7 Sr3 102.15(9) . .
Si6 N7 Sr4 115.29(9) . .
Si6 N7 Si5 124.02(12) . .
Si5 N7 Sr3 115.63(9) . .
Si5 N7 Sr4 100.63(9) . .
C19 N2 Sr2 120.05(14) . .
C19 N2 C13 120.10(19) . .
C13 N2 Sr2 119.71(14) . .
Sr1 N4 Sr2 97.81(6) . .
Si4 N4 Sr1 110.68(10) . .
Si4 N4 Sr2 104.92(9) . .
Si3 N4 Sr1 105.47(9) . .
Si3 N4 Sr2 108.70(10) . .
Si3 N4 Si4 125.76(12) . .
Sr3 N8 Sr4 97.75(6) . .
Si8 N8 Sr3 112.52(10) . .
Si8 N8 Sr4 104.18(9) . .
Si7 N8 Sr3 105.82(9) . .
Si7 N8 Sr4 108.99(10) . .
Si7 N8 Si8 124.32(12) . .
Sr1 N3 Sr2 96.32(6) . .
Si1 N3 Sr1 116.54(9) . .
Si1 N3 Sr2 100.32(9) . .
Si2 N3 Sr1 101.70(9) . .
Si2 N3 Sr2 116.17(9) . .
Si2 N3 Si1 123.16(12) . .
F20 C20 C21 117.8(2) . .
F20 C20 C19 116.7(2) . .
C21 C20 C19 125.4(2) . .
N5 C37 C38 117.4(2) . .
N5 C37 C42 129.0(2) . .
C42 C37 C38 113.2(2) . .
F19 C21 C20 120.3(2) . .
F19 C21 C22 120.6(2) . .
C20 C21 C22 119.1(2) . .
N1 C1 C2 117.5(2) . .
N1 C1 C6 128.6(2) . .
C6 C1 C2 113.5(2) . .
N6 C55 C56 117.6(2) . .
N6 C55 C60 129.2(2) . .
C56 C55 C60 112.8(2) . .
F1 C2 C1 116.8(2) . .
F1 C2 C3 118.0(2) . .
C3 C2 C1 125.2(2) . .
N2 C19 C20 117.5(2) . .
N2 C19 C24 128.8(2) . .
C24 C19 C20 113.3(2) . .
F21 C38 C37 116.8(2) . .
F21 C38 C39 118.2(2) . .
C39 C38 C37 125.1(2) . .
F31 C56 C55 116.8(2) . .
F31 C56 C57 117.8(2) . .
C57 C56 C55 125.4(2) . .
F5 C6 C1 120.2(2) . .
F5 C6 C5 117.5(2) . .
C5 C6 C1 122.2(2) . .
F16 C24 C19 120.5(2) . .
F16 C24 C23 116.9(2) . .
C23 C24 C19 122.5(2) . .
F25 C42 C37 120.2(2) . .
F25 C42 C41 117.4(2) . .
C41 C42 C37 122.4(2) . .
F18 C22 C21 121.0(2) . .
F18 C22 C23 120.5(2) . .
C21 C22 C23 118.5(2) . .
F24 C41 C42 119.4(2) . .
F24 C41 C40 118.7(2) . .
C40 C41 C42 121.9(2) . .
F3 C4 C5 120.2(2) . .
F3 C4 C3 121.0(2) . .
C3 C4 C5 118.8(2) . .
F34 C59 C60 119.1(2) . .
F34 C59 C58 119.3(2) . .
C58 C59 C60 121.6(2) . .
F4 C5 C6 119.7(2) . .
F4 C5 C4 118.9(2) . .
C4 C5 C6 121.4(2) . .
F23 C40 C41 120.8(2) . .
F23 C40 C39 121.2(2) . .
C41 C40 C39 118.0(2) . .
N1 C7 C8 118.5(2) . .
N1 C7 C12 127.9(2) . .
C8 C7 C12 113.3(2) . .
N5 C43 C44 118.1(2) . .
N5 C43 C48 127.2(2) . .
C44 C43 C48 114.5(2) . .
F35 C60 C55 120.4(2) . .
F35 C60 C59 117.0(2) . .
C59 C60 C55 122.5(2) . .
F12 C15 C14 120.9(2) . .
F12 C15 C16 119.9(2) . .
C16 C15 C14 119.2(2) . .
F22 C39 C38 120.2(2) . .
F22 C39 C40 120.4(2) . .
C38 C39 C40 119.4(2) . .
N2 C13 C14 118.0(2) . .
N2 C13 C18 127.3(2) . .
C18 C13 C14 114.4(2) . .
F17 C23 C24 119.8(2) . .
F17 C23 C22 118.9(2) . .
C22 C23 C24 121.2(2) . .
F8 C10 C9 120.5(2) . .
F8 C10 C11 120.9(2) . .
C11 C10 C9 118.6(2) . .
F9 C9 C10 119.9(2) . .
F9 C9 C8 120.6(2) . .
C8 C9 C10 119.5(2) . .
N6 C49 C50 126.7(2) . .
N6 C49 C54 118.1(2) . .
C50 C49 C54 114.9(2) . .
F32 C57 C56 119.7(2) . .
F32 C57 C58 120.6(2) . .
C58 C57 C56 119.7(2) . .
F11 C14 C15 118.7(2) . .
F11 C14 C13 117.4(2) . .
C15 C14 C13 123.9(2) . .
Si2 C31 H31A 109.5 . .
Si2 C31 H31B 109.5 . .
Si2 C31 H31C 109.5 . .
H31A C31 H31B 109.5 . .
H31A C31 H31C 109.5 . .
H31B C31 H31C 109.5 . .
F30 C44 C43 117.8(2) . .
F30 C44 C45 118.4(2) . .
C45 C44 C43 123.8(2) . .
F33 C58 C59 120.6(2) . .
F33 C58 C57 121.3(2) . .
C57 C58 C59 118.1(2) . .
F10 C8 C7 117.0(2) . .
F10 C8 C9 118.3(2) . .
C9 C8 C7 124.7(2) . .
F2 C3 C2 120.2(2) . .
F2 C3 C4 121.0(2) . .
C4 C3 C2 118.9(2) . .
F29 C45 C44 120.5(2) . .
F29 C45 C46 120.2(2) . .
C46 C45 C44 119.3(2) . .
F13 C16 C15 120.0(2) . .
F13 C16 C17 120.7(2) . .
C17 C16 C15 119.3(2) . .
Si5 C71 H71A 109.5 . .
Si5 C71 H71B 109.5 . .
Si5 C71 H71C 109.5 . .
H71A C71 H71B 109.5 . .
H71A C71 H71C 109.5 . .
H71B C71 H71C 109.5 . .
F15 C18 C13 119.5(2) . .
F15 C18 C17 117.8(2) . .
C17 C18 C13 122.6(2) . .
F39 C53 C54 120.5(2) . .
F39 C53 C52 120.0(2) . .
C54 C53 C52 119.6(2) . .
F26 C48 C43 119.7(2) . .
F26 C48 C47 117.6(2) . .
C47 C48 C43 122.7(2) . .
F36 C50 C49 119.9(2) . .
F36 C50 C51 117.4(2) . .
C51 C50 C49 122.7(2) . .
F6 C12 C7 119.0(2) . .
F6 C12 C11 117.9(2) . .
C11 C12 C7 123.1(2) . .
Si4 C27 H27A 109.5 . .
Si4 C27 H27B 109.5 . .
Si4 C27 H27C 109.5 . .
H27A C27 H27B 109.5 . .
H27A C27 H27C 109.5 . .
H27B C27 H27C 109.5 . .
Si6 C69 H69A 109.5 . .
Si6 C69 H69B 109.5 . .
Si6 C69 H69C 109.5 . .
H69A C69 H69B 109.5 . .
H69A C69 H69C 109.5 . .
H69B C69 H69C 109.5 . .
F40 C54 C49 117.5(2) . .
F40 C54 C53 119.3(2) . .
C53 C54 C49 123.3(2) . .
Si1 C34 H34A 109.5 . .
Si1 C34 H34B 109.5 . .
Si1 C34 H34C 109.5 . .
H34A C34 H34B 109.5 . .
H34A C34 H34C 109.5 . .
H34B C34 H34C 109.5 . .
F14 C17 C16 119.2(2) . .
F14 C17 C18 120.2(2) . .
C16 C17 C18 120.6(2) . .
Si7 C64 H64A 109.5 . .
Si7 C64 H64B 109.5 . .
Si7 C64 H64C 109.5 . .
H64A C64 H64B 109.5 . .
H64A C64 H64C 109.5 . .
H64B C64 H64C 109.5 . .
Si8 C62 H62A 109.5 . .
Si8 C62 H62B 109.5 . .
Si8 C62 H62C 109.5 . .
H62A C62 H62B 109.5 . .
H62A C62 H62C 109.5 . .
H62B C62 H62C 109.5 . .
F7 C11 C10 119.1(2) . .
F7 C11 C12 120.1(2) . .
C12 C11 C10 120.8(2) . .
F27 C47 C48 119.7(2) . .
F27 C47 C46 119.8(2) . .
C46 C47 C48 120.5(2) . .
F28 C46 C45 120.6(3) . .
F28 C46 C47 120.3(3) . .
C47 C46 C45 119.2(2) . .
F37 C51 C50 120.1(3) . .
F37 C51 C52 119.7(2) . .
C52 C51 C50 120.2(2) . .
Si2 C33 H33A 109.5 . .
Si2 C33 H33B 109.5 . .
Si2 C33 H33C 109.5 . .
H33A C33 H33B 109.5 . .
H33A C33 H33C 109.5 . .
H33B C33 H33C 109.5 . .
Si7 C66 H66A 109.5 . .
Si7 C66 H66B 109.5 . .
Si7 C66 H66C 109.5 . .
H66A C66 H66B 109.5 . .
H66A C66 H66C 109.5 . .
H66B C66 H66C 109.5 . .
Si3 C29 H29A 109.5 . .
Si3 C29 H29B 109.5 . .
Si3 C29 H29C 109.5 . .
H29A C29 H29B 109.5 . .
H29A C29 H29C 109.5 . .
H29B C29 H29C 109.5 . .
Si5 C70 H70A 109.5 . .
Si5 C70 H70B 109.5 . .
Si5 C70 H70C 109.5 . .
H70A C70 H70B 109.5 . .
H70A C70 H70C 109.5 . .
H70B C70 H70C 109.5 . .
Si6 C68 H68A 109.5 . .
Si6 C68 H68B 109.5 . .
Si6 C68 H68C 109.5 . .
H68A C68 H68B 109.5 . .
H68A C68 H68C 109.5 . .
H68B C68 H68C 109.5 . .
Si3 C30 H30A 109.5 . .
Si3 C30 H30B 109.5 . .
Si3 C30 H30C 109.5 . .
H30A C30 H30B 109.5 . .
H30A C30 H30C 109.5 . .
H30B C30 H30C 109.5 . .
Si1 C36 H36A 109.5 . .
Si1 C36 H36B 109.5 . .
Si1 C36 H36C 109.5 . .
H36A C36 H36B 109.5 . .
H36A C36 H36C 109.5 . .
H36B C36 H36C 109.5 . .
F38 C52 C53 120.4(3) . .
F38 C52 C51 120.3(3) . .
C51 C52 C53 119.3(2) . .
Si5 C72 H72A 109.5 . .
Si5 C72 H72B 109.5 . .
Si5 C72 H72C 109.5 . .
H72A C72 H72B 109.5 . .
H72A C72 H72C 109.5 . .
H72B C72 H72C 109.5 . .
Si4 C25 H25A 109.5 . .
Si4 C25 H25B 109.5 . .
Si4 C25 H25C 109.5 . .
H25A C25 H25B 109.5 . .
H25A C25 H25C 109.5 . .
H25B C25 H25C 109.5 . .
Si7 C65 H65A 109.5 . .
Si7 C65 H65B 109.5 . .
Si7 C65 H65C 109.5 . .
H65A C65 H65B 109.5 . .
H65A C65 H65C 109.5 . .
H65B C65 H65C 109.5 . .
Si2 C32 H32A 109.5 . .
Si2 C32 H32B 109.5 . .
Si2 C32 H32C 109.5 . .
H32A C32 H32B 109.5 . .
H32A C32 H32C 109.5 . .
H32B C32 H32C 109.5 . .
C86 C85 H85 120.0 . .
C86 C85 C90 120.1(3) . .
C90 C85 H85 120.0 . .
Si1 C35 H35A 109.5 . .
Si1 C35 H35B 109.5 . .
Si1 C35 H35C 109.5 . .
H35A C35 H35B 109.5 . .
H35A C35 H35C 109.5 . .
H35B C35 H35C 109.5 . .
Si3 C28 H28A 109.5 . .
Si3 C28 H28B 109.5 . .
Si3 C28 H28C 109.5 . .
H28A C28 H28B 109.5 . .
H28A C28 H28C 109.5 . .
H28B C28 H28C 109.5 . .
C85 C86 H86 120.2 . .
C85 C86 C87 119.5(3) . .
C87 C86 H86 120.2 . .
Si8 C63 H63A 109.5 . .
Si8 C63 H63B 109.5 . .
Si8 C63 H63C 109.5 . .
H63A C63 H63B 109.5 . .
H63A C63 H63C 109.5 . .
H63B C63 H63C 109.5 . .
Si6 C67 H67A 109.5 . .
Si6 C67 H67B 109.5 . .
Si6 C67 H67C 109.5 . .
H67A C67 H67B 109.5 . .
H67A C67 H67C 109.5 . .
H67B C67 H67C 109.5 . .
Si4 C26 H26A 109.5 . .
Si4 C26 H26B 109.5 . .
Si4 C26 H26C 109.5 . .
H26A C26 H26B 109.5 . .
H26A C26 H26C 109.5 . .
H26B C26 H26C 109.5 . .
C89 C88 H88 119.9 . .
C89 C88 C87 120.3(3) . .
C87 C88 H88 119.9 . .
Si8 C61 H61A 109.5 . .
Si8 C61 H61B 109.5 . .
Si8 C61 H61C 109.5 . .
H61A C61 H61B 109.5 . .
H61A C61 H61C 109.5 . .
H61B C61 H61C 109.5 . .
C88 C89 H89 120.2 . .
C88 C89 C90 119.7(3) . .
C90 C89 H89 120.2 . .
C86 C87 H87 119.9 . .
C88 C87 C86 120.2(3) . .
C88 C87 H87 119.9 . .
C77 C76 H76 119.8 . .
C77 C76 C78 120.4(4) . 2_576
C78 C76 H76 119.8 2_576 .
C76 C77 H77 119.8 . .
C78 C77 C76 120.4(4) . .
C78 C77 H77 119.8 . .
C85 C90 H90 119.9 . .
C89 C90 C85 120.2(3) . .
C89 C90 H90 119.9 . .
C80 C79 H79 119.9 . .
C80 C79 C84 120.2(4) . .
C84 C79 H79 119.9 . .
C76 C78 H78 120.4 2_576 .
C77 C78 C76 119.2(4) . 2_576
C77 C78 H78 120.4 . .
C81 C82 H82 119.5 . .
C83 C82 H82 119.5 . .
C83 C82 C81 121.1(4) . .
C79 C80 H80 120.2 . .
C79 C80 C81 119.7(4) . .
C81 C80 H80 120.2 . .
C82 C81 C80 119.5(4) . .
C82 C81 H81 120.3 . .
C80 C81 H81 120.3 . .
C79 C84 H84 119.9 . .
C79 C84 C83 120.2(4) . .
C83 C84 H84 119.9 . .
C82 C83 C84 119.3(4) . .
C82 C83 H83 120.3 . .
C84 C83 H83 120.3 . .
C75 C73 H73 120.2 2_666 .
C74 C73 H73 120.2 . .
C74 C73 C75 119.5(5) . 2_666
C73 C75 H75 120.4 2_666 .
C74 C75 C73 119.1(5) . 2_666
C74 C75 H75 120.4 . .
C73 C74 C75 121.4(5) . .
C73 C74 H74 119.3 . .
C75 C74 H74 119.3 . .
C93 C92 H92 120.0 . .
C93 C92 C91 120.0 . .
C91 C92 H92 120.0 . .
C92 C93 H93 120.0 . .
C92 C93 C94 120.0 . .
C94 C93 H93 120.0 . .
C93 C94 H94 120.0 . .
C95 C94 C93 120.0 . .
C95 C94 H94 120.0 . .
C94 C95 H95 120.0 . .
C94 C95 C96 120.0 . .
C96 C95 H95 120.0 . .
C95 C96 H96 120.0 . .
C91 C96 C95 120.0 . .
C91 C96 H96 120.0 . .
C92 C91 H91 120.0 . .
C96 C91 C92 120.0 . .
C96 C91 H91 120.0 . .
C99 C98 H98 120.0 . .
C99 C98 C97 120.0 . .
C97 C98 H98 120.0 . .
C98 C99 H99 120.0 . .
C100 C99 C98 120.0 . .
C100 C99 H99 120.0 . .
C99 C100 H100 120.0 . .
C101 C100 C99 120.0 . .
C101 C100 H100 120.0 . .
C100 C101 H101 120.0 . .
C100 C101 C102 120.0 . .
C102 C101 H101 120.0 . .
C101 C102 H102 120.0 . .
C97 C102 C101 120.0 . .
C97 C102 H102 120.0 . .
C98 C97 H97 120.0 . .
C102 C97 C98 120.0 . .
C102 C97 H97 120.0 . .

loop_
_geom_bond_atom_site_label_1
_geom_bond_atom_site_label_2
_geom_bond_distance
_geom_bond_site_symmetry_2
Sr3 F21 2.7156(15) .
Sr3 F30 2.8280(15) .
Sr3 F17 3.1876(16) .
Sr3 N5 2.5639(19) .
Sr3 N7 2.623(2) .
Sr3 N8 2.589(2) .
Sr1 F10 2.7982(14) .
Sr1 F1 2.7396(15) .
Sr1 F4 3.2385(17) 2_677
Sr1 N1 2.5673(19) .
Sr1 N4 2.598(2) .
Sr1 N3 2.624(2) .
Sr4 F40 2.8969(15) .
Sr4 F31 2.6699(15) .
Sr4 F34 3.0010(16) 2_765
Sr4 N6 2.5752(19) .
Sr4 N7 2.632(2) .
Sr4 N8 2.599(2) .
Sr2 F11 2.8468(14) .
Sr2 F20 2.6896(15) .
Sr2 F24 3.1168(16) .
Sr2 N2 2.5766(19) .
Sr2 N4 2.601(2) .
Sr2 N3 2.634(2) .
Si6 N7 1.710(2) .
Si6 C69 1.898(3) .
Si6 C68 1.879(3) .
Si6 C67 1.881(3) .
Si8 N8 1.719(2) .
Si8 C62 1.896(3) .
Si8 C63 1.863(3) .
Si8 C61 1.876(3) .
Si4 N4 1.718(2) .
Si4 C27 1.895(3) .
Si4 C25 1.868(3) .
Si4 C26 1.871(3) .
Si5 N7 1.722(2) .
Si5 C71 1.895(3) .
Si5 C70 1.880(3) .
Si5 C72 1.872(3) .
Si1 N3 1.723(2) .
Si1 C34 1.886(3) .
Si1 C36 1.867(3) .
Si1 C35 1.883(3) .
Si2 N3 1.711(2) .
Si2 C31 1.898(3) .
Si2 C33 1.880(3) .
Si2 C32 1.879(3) .
Si7 N8 1.715(2) .
Si7 C64 1.883(3) .
Si7 C66 1.902(2) .
Si7 C65 1.872(3) .
Si3 N4 1.707(2) .
Si3 C29 1.884(3) .
Si3 C30 1.900(3) .
Si3 C28 1.875(3) .
F25 C42 1.354(3) .
F5 C6 1.349(3) .
F21 C38 1.361(3) .
F10 C8 1.365(3) .
F1 C2 1.365(3) .
F9 C9 1.339(3) .
F11 C14 1.357(3) .
F35 C60 1.351(3) .
F16 C24 1.348(3) .
F20 C20 1.369(3) .
F6 C12 1.353(3) .
F40 C54 1.353(3) .
F36 C50 1.345(3) .
F30 C44 1.362(3) .
F19 C21 1.338(3) .
F31 C56 1.365(3) .
F26 C48 1.347(3) .
F12 C15 1.336(3) .
F24 C41 1.354(3) .
F23 C40 1.335(3) .
F15 C18 1.349(3) .
F8 C10 1.344(3) .
F3 C4 1.345(3) .
F2 C3 1.337(3) .
F29 C45 1.338(3) .
F34 C59 1.350(3) .
F33 C58 1.337(3) .
F18 C22 1.338(3) .
F22 C39 1.339(3) .
F17 C23 1.347(3) .
F7 C11 1.342(3) .
F32 C57 1.341(3) .
F4 C5 1.352(3) .
F13 C16 1.345(3) .
F39 C53 1.338(3) .
F14 C17 1.343(3) .
F27 C47 1.345(3) .
F28 C46 1.343(3) .
F37 C51 1.344(3) .
F38 C52 1.342(3) .
N5 C37 1.378(3) .
N5 C43 1.379(3) .
N6 C55 1.370(3) .
N6 C49 1.383(3) .
N1 C1 1.378(3) .
N1 C7 1.374(3) .
N2 C19 1.378(3) .
N2 C13 1.384(3) .
C20 C21 1.371(3) .
C20 C19 1.402(3) .
C37 C38 1.404(3) .
C37 C42 1.401(3) .
C21 C22 1.375(4) .
C1 C2 1.403(3) .
C1 C6 1.402(3) .
C55 C56 1.402(3) .
C55 C60 1.403(3) .
C2 C3 1.375(4) .
C19 C24 1.401(3) .
C38 C39 1.374(3) .
C56 C57 1.374(3) .
C6 C5 1.383(3) .
C24 C23 1.385(3) .
C42 C41 1.380(3) .
C22 C23 1.382(4) .
C41 C40 1.375(4) .
C4 C5 1.377(4) .
C4 C3 1.374(4) .
C59 C60 1.387(4) .
C59 C58 1.376(4) .
C40 C39 1.377(4) .
C7 C8 1.405(3) .
C7 C12 1.410(3) .
C43 C44 1.397(3) .
C43 C48 1.398(3) .
C15 C14 1.380(3) .
C15 C16 1.379(4) .
C13 C14 1.401(3) .
C13 C18 1.400(3) .
C10 C9 1.383(3) .
C10 C11 1.380(4) .
C9 C8 1.373(3) .
C49 C50 1.397(3) .
C49 C54 1.399(3) .
C57 C58 1.365(4) .
C31 H31A 0.9800 .
C31 H31B 0.9800 .
C31 H31C 0.9800 .
C44 C45 1.381(3) .
C45 C46 1.381(4) .
C16 C17 1.377(4) .
C71 H71A 0.9800 .
C71 H71B 0.9800 .
C71 H71C 0.9800 .
C18 C17 1.380(4) .
C53 C54 1.378(3) .
C53 C52 1.381(4) .
C48 C47 1.381(3) .
C50 C51 1.379(4) .
C12 C11 1.377(3) .
C27 H27A 0.9800 .
C27 H27B 0.9800 .
C27 H27C 0.9800 .
C69 H69A 0.9800 .
C69 H69B 0.9800 .
C69 H69C 0.9800 .
C34 H34A 0.9800 .
C34 H34B 0.9800 .
C34 H34C 0.9800 .
C64 H64A 0.9800 .
C64 H64B 0.9800 .
C64 H64C 0.9800 .
C62 H62A 0.9800 .
C62 H62B 0.9800 .
C62 H62C 0.9800 .
C47 C46 1.371(4) .
C51 C52 1.377(4) .
C33 H33A 0.9800 .
C33 H33B 0.9800 .
C33 H33C 0.9800 .
C66 H66A 0.9800 .
C66 H66B 0.9800 .
C66 H66C 0.9800 .
C29 H29A 0.9800 .
C29 H29B 0.9800 .
C29 H29C 0.9800 .
C70 H70A 0.9800 .
C70 H70B 0.9800 .
C70 H70C 0.9800 .
C68 H68A 0.9800 .
C68 H68B 0.9800 .
C68 H68C 0.9800 .
C30 H30A 0.9800 .
C30 H30B 0.9800 .
C30 H30C 0.9800 .
C36 H36A 0.9800 .
C36 H36B 0.9800 .
C36 H36C 0.9800 .
C72 H72A 0.9800 .
C72 H72B 0.9800 .
C72 H72C 0.9800 .
C25 H25A 0.9800 .
C25 H25B 0.9800 .
C25 H25C 0.9800 .
C65 H65A 0.9800 .
C65 H65B 0.9800 .
C65 H65C 0.9800 .
C32 H32A 0.9800 .
C32 H32B 0.9800 .
C32 H32C 0.9800 .
C85 H85 0.9500 .
C85 C86 1.382(5) .
C85 C90 1.386(5) .
C35 H35A 0.9800 .
C35 H35B 0.9800 .
C35 H35C 0.9800 .
C28 H28A 0.9800 .
C28 H28B 0.9800 .
C28 H28C 0.9800 .
C86 H86 0.9500 .
C86 C87 1.384(5) .
C63 H63A 0.9800 .
C63 H63B 0.9800 .
C63 H63C 0.9800 .
C67 H67A 0.9800 .
C67 H67B 0.9800 .
C67 H67C 0.9800 .
C26 H26A 0.9800 .
C26 H26B 0.9800 .
C26 H26C 0.9800 .
C88 H88 0.9500 .
C88 C89 1.378(5) .
C88 C87 1.381(5) .
C61 H61A 0.9800 .
C61 H61B 0.9800 .
C61 H61C 0.9800 .
C89 H89 0.9500 .
C89 C90 1.381(5) .
C87 H87 0.9500 .
C76 H76 0.9500 .
C76 C77 1.374(6) .
C76 C78 1.384(5) 2_576
C77 H77 0.9500 .
C77 C78 1.368(5) .
C90 H90 0.9500 .
C79 H79 0.9500 .
C79 C80 1.362(7) .
C79 C84 1.376(6) .
C78 H78 0.9500 .
C82 H82 0.9500 .
C82 C81 1.375(7) .
C82 C83 1.355(7) .
C80 H80 0.9500 .
C80 C81 1.388(6) .
C81 H81 0.9500 .
C84 H84 0.9500 .
C84 C83 1.383(6) .
C83 H83 0.9500 .
C73 H73 0.9500 .
C73 C75 1.362(8) 2_666
C73 C74 1.353(8) .
C75 H75 0.9500 .
C75 C74 1.353(8) .
C74 H74 0.9500 .
C92 H92 0.9500 .
C92 C93 1.3900 .
C92 C91 1.3900 .
C93 H93 0.9500 .
C93 C94 1.3900 .
C94 H94 0.9500 .
C94 C95 1.3900 .
C95 H95 0.9500 .
C95 C96 1.3900 .
C96 H96 0.9500 .
C96 C91 1.3900 .
C91 H91 0.9500 .
C98 H98 0.9500 .
C98 C99 1.3900 .
C98 C97 1.3900 .
C99 H99 0.9500 .
C99 C100 1.3900 .
C100 H100 0.9500 .
C100 C101 1.3900 .
C101 H101 0.9500 .
C101 C102 1.3900 .
C102 H102 0.9500 .
C102 C97 1.3900 .
C97 H97 0.9500 .
